data_1549651
loop_
_publ_author_name
'Chakrahari, Kiran Kumarvarma'
'Silalahi, Rhone P Brocha'
'Liao, Jian-Hong'
'Kahlal, Samia'
'Liu, Yu-Chiao'
'Lee, Jyh-Fu'
'Chiang, Ming-Hsi'
'Saillard, Jean-Yves'
'Liu, C. W.'

_publ_section_title
;
 Synthesis and structural characterization of inverse-coordination
 clusters from a two-electron superatomic copper nanocluster.
;
_journal_issue 33
_journal_name_full 'Chemical science'
_journal_page_first 6785
_journal_page_last 6795
_journal_paper_doi 10.1039/c8sc01508b
_journal_volume 9
_journal_year 2018
_chemical_formula_sum 'C87.5 H131 Cl Cu12 F6 N6 O0.5 P S12'
_chemical_formula_weight 2602.59
_space_group_crystal_system triclinic
_space_group_IT_number 2
_space_group_name_Hall '-P 1'
_space_group_name_H-M_alt 'P -1'
_symmetry_space_group_name_Hall '-P 1'
_symmetry_space_group_name_H-M 'P -1'
_atom_sites_solution_hydrogens geom
_audit_block_doi 10.5517/ccdc.csd.cc1yy300
_audit_creation_method SHELXL-2018/3
_audit_update_record
;
2018-06-21 deposited with the CCDC.
2018-07-02 downloaded from the CCDC.
;
_cell_angle_alpha 86.5157(9)
_cell_angle_beta 89.7691(9)
_cell_angle_gamma 75.7750(8)
_cell_formula_units_Z 4
_cell_length_a 17.6501(6)
_cell_length_b 19.8146(6)
_cell_length_c 32.8484(11)
_cell_measurement_reflns_used 9676
_cell_measurement_temperature 100(2)
_cell_measurement_theta_max 26.37
_cell_measurement_theta_min 2.20
_cell_volume 11114.5(6)
_computing_cell_refinement 'Bruker SAINT'
_computing_data_collection 'Bruker APEX2'
_computing_data_reduction 'Bruker SAINT'
_computing_molecular_graphics 'Bruker SHELXTL'
_computing_publication_material 'Bruker SHELXTL'
_computing_structure_refinement 'SHELXL-2018/3 (Sheldrick, 2018)'
_computing_structure_solution 'SHELXS-97 (Sheldrick 2008)'
_diffrn_ambient_temperature 100(2)
_diffrn_measured_fraction_theta_full 0.997
_diffrn_measured_fraction_theta_max 0.997
_diffrn_measurement_device_type 'Bruker APEX-II CCD'
_diffrn_measurement_method '\f and \w scans'
_diffrn_radiation_type MoK\a
_diffrn_radiation_wavelength 0.71073
_diffrn_reflns_av_R_equivalents 0.0248
_diffrn_reflns_av_unetI/netI 0.0404
_diffrn_reflns_Laue_measured_fraction_full 0.997
_diffrn_reflns_Laue_measured_fraction_max 0.997
_diffrn_reflns_limit_h_max 20
_diffrn_reflns_limit_h_min -20
_diffrn_reflns_limit_k_max 23
_diffrn_reflns_limit_k_min -23
_diffrn_reflns_limit_l_max 38
_diffrn_reflns_limit_l_min -39
_diffrn_reflns_number 83631
_diffrn_reflns_point_group_measured_fraction_full 0.997
_diffrn_reflns_point_group_measured_fraction_max 0.997
_diffrn_reflns_theta_full 25.000
_diffrn_reflns_theta_max 25.000
_diffrn_reflns_theta_min 1.062
_exptl_absorpt_coefficient_mu 2.561
_exptl_absorpt_correction_T_max 0.7454
_exptl_absorpt_correction_T_min 0.5818
_exptl_absorpt_correction_type multi-scan
_exptl_absorpt_process_details SADABS
_exptl_crystal_colour yellow
_exptl_crystal_density_diffrn 1.555
_exptl_crystal_description block
_exptl_crystal_F_000 5312
_exptl_crystal_size_max 0.270
_exptl_crystal_size_mid 0.170
_exptl_crystal_size_min 0.100
_refine_diff_density_max 2.022
_refine_diff_density_min -1.828
_refine_diff_density_rms 0.128
_refine_ls_extinction_method none
_refine_ls_goodness_of_fit_ref 1.107
_refine_ls_hydrogen_treatment constr
_refine_ls_matrix_type full
_refine_ls_number_parameters 2284
_refine_ls_number_reflns 39024
_refine_ls_number_restraints 1702
_refine_ls_restrained_S_all 1.123
_refine_ls_R_factor_all 0.0893
_refine_ls_R_factor_gt 0.0664
_refine_ls_shift/su_max 0.002
_refine_ls_shift/su_mean 0.000
_refine_ls_structure_factor_coef Fsqd
_refine_ls_weighting_details 'w=1/[\s^2^(Fo^2^)+(0.0985P)^2^+35.4869P] where P=(Fo^2^+2Fc^2^)/3'
_refine_ls_weighting_scheme calc
_refine_ls_wR_factor_gt 0.1885
_refine_ls_wR_factor_ref 0.2022
_reflns_Friedel_coverage 0.000
_reflns_number_gt 28512
_reflns_number_total 39024
_reflns_threshold_expression 'I > 2\s(I)'
_cod_data_source_file c8sc01508b2.cif
_cod_data_source_block 3e
_cod_depositor_comments
;

2019-08-01
Z value and formula fixed to values more according to usual
chemical conventions.                 miguel

 Adding full bibliography for 1549648--1549654.cif.
;
_cod_original_formula_sum 'C175 H262 Cl2 Cu24 F12 N12 O P2 S24'
_cod_original_formula_units_Z 2
_cod_original_formula_weight 5205.19
_cod_database_code 1549651
_shelx_shelxl_version_number 2018/3
_shelx_space_group_comment
;
The symmetry employed for this shelxl refinement is uniquely defined
by the following loop, which should always be used as a source of
symmetry information in preference to the above space-group names.
They are only intended as comments.
;
_shelx_estimated_absorpt_t_min 0.545
_shelx_estimated_absorpt_t_max 0.784

loop_
_space_group_symop_operation_xyz
'x, y, z'
'-x, -y, -z'

loop_
_atom_site_label
_atom_site_type_symbol
_atom_site_fract_x
_atom_site_fract_y
_atom_site_fract_z
_atom_site_U_iso_or_equiv
_atom_site_adp_type
_atom_site_occupancy
_atom_site_site_symmetry_order
_atom_site_calc_flag
_atom_site_refinement_flags_posn
_atom_site_refinement_flags_adp
_atom_site_refinement_flags_occupancy
_atom_site_disorder_assembly
_atom_site_disorder_group
C1 C 0.3348(4) 0.3448(3) 0.21732(18) 0.0364(13) Uani 1 1 d . . . . .
C2 C 0.2129(4) 0.3324(4) 0.1847(2) 0.0466(16) Uani 1 1 d . . . . .
H2A H 0.193461 0.327938 0.212856 0.056 Uiso 1 1 calc R U . . .
H2B H 0.202052 0.294094 0.169522 0.056 Uiso 1 1 calc R U . . .
C3 C 0.1696(5) 0.4016(4) 0.1645(2) 0.061(2) Uani 1 1 d . . . . .
H3A H 0.176035 0.439808 0.181216 0.073 Uiso 1 1 calc R U . . .
H3B H 0.192417 0.408168 0.137407 0.073 Uiso 1 1 calc R U . . .
C4 C 0.0836(5) 0.4056(5) 0.1594(3) 0.072(2) Uani 1 1 d . . . . .
H4A H 0.060419 0.402184 0.186732 0.086 Uiso 1 1 calc R U . . .
H4B H 0.077700 0.365050 0.144633 0.086 Uiso 1 1 calc R U . . .
C5 C 0.0386(6) 0.4723(6) 0.1364(4) 0.103(4) Uani 1 1 d . . . . .
H5A H 0.042683 0.512604 0.151307 0.155 Uiso 1 1 calc R U . . .
H5B H -0.016474 0.471436 0.133938 0.155 Uiso 1 1 calc R U . . .
H5C H 0.060623 0.475652 0.109136 0.155 Uiso 1 1 calc R U . . .
C6 C 0.3394(5) 0.2975(5) 0.1494(2) 0.067(2) Uani 1 1 d . . . . .
H6A H 0.385624 0.316810 0.144797 0.080 Uiso 1 1 calc R U . . .
H6B H 0.303929 0.312286 0.125519 0.080 Uiso 1 1 calc R U . . .
C7 C 0.3647(6) 0.2207(6) 0.1532(3) 0.088(3) Uani 1 1 d . . . . .
H7A H 0.318956 0.200616 0.157464 0.105 Uiso 1 1 calc R U . . .
H7B H 0.401003 0.205155 0.176694 0.105 Uiso 1 1 calc R U . . .
C8 C 0.4068(7) 0.1962(6) 0.1126(4) 0.102(3) Uani 1 1 d . . . . .
H8A H 0.372832 0.217009 0.088814 0.122 Uiso 1 1 calc R U . . .
H8B H 0.456121 0.211294 0.110094 0.122 Uiso 1 1 calc R U . . .
C9 C 0.4222(12) 0.1243(8) 0.1135(5) 0.171(8) Uani 1 1 d . . . . .
H9A H 0.439846 0.104732 0.140908 0.257 Uiso 1 1 calc R U . . .
H9B H 0.463039 0.106734 0.093780 0.257 Uiso 1 1 calc R U . . .
H9C H 0.374496 0.110425 0.106373 0.257 Uiso 1 1 calc R U . . .
C10 C 0.5449(4) 0.5594(3) 0.20562(19) 0.0396(14) Uani 1 1 d . . . . .
C11 C 0.5727(5) 0.6658(4) 0.1718(3) 0.062(2) Uani 1 1 d D . . . .
H11A H 0.564265 0.681055 0.142550 0.075 Uiso 1 1 calc R U . A 1
H11B H 0.525205 0.689415 0.186311 0.075 Uiso 1 1 calc R U . A 1
C12 C 0.638(2) 0.6916(14) 0.1865(8) 0.069(3) Uani 0.5 1 d D . P B 1
H12A H 0.623044 0.743206 0.183081 0.083 Uiso 0.5 1 calc R U P B 1
H12B H 0.683267 0.674986 0.168771 0.083 Uiso 0.5 1 calc R U P B 1
C13 C 0.6637(10) 0.6705(10) 0.2310(5) 0.080(3) Uani 0.5 1 d D . P B 1
H13A H 0.670952 0.619452 0.235706 0.096 Uiso 0.5 1 calc R U P B 1
H13B H 0.621389 0.693456 0.249114 0.096 Uiso 0.5 1 calc R U P B 1
C14 C 0.7398(13) 0.6896(14) 0.2429(8) 0.116(6) Uani 0.5 1 d D U P B 1
H14A H 0.779635 0.674080 0.222338 0.174 Uiso 0.5 1 calc R U P B 1
H14B H 0.758339 0.666534 0.269526 0.174 Uiso 0.5 1 calc R U P B 1
H14C H 0.729849 0.740230 0.244427 0.174 Uiso 0.5 1 calc R U P B 1
C12B C 0.6459(16) 0.6755(11) 0.1937(10) 0.069(3) Uani 0.5 1 d D . P B 2
H12C H 0.643949 0.662064 0.223181 0.083 Uiso 0.5 1 calc R U P B 2
H12D H 0.693468 0.645406 0.182330 0.083 Uiso 0.5 1 calc R U P B 2
C13B C 0.6486(11) 0.7520(9) 0.1879(6) 0.080(3) Uani 0.5 1 d D U P B 2
H13C H 0.599972 0.781367 0.198783 0.096 Uiso 0.5 1 calc R U P B 2
H13D H 0.649994 0.764629 0.158327 0.096 Uiso 0.5 1 calc R U P B 2
C14B C 0.7191(13) 0.7684(14) 0.2089(8) 0.116(6) Uani 0.5 1 d D U P B 2
H14D H 0.709688 0.770852 0.238230 0.174 Uiso 0.5 1 calc R U P B 2
H14E H 0.726370 0.813182 0.197511 0.174 Uiso 0.5 1 calc R U P B 2
H14F H 0.766102 0.731485 0.204248 0.174 Uiso 0.5 1 calc R U P B 2
C15 C 0.6254(4) 0.5501(4) 0.1436(2) 0.0533(17) Uani 1 1 d D . . . .
H15A H 0.653325 0.503522 0.155392 0.064 Uiso 1 1 calc R U . . .
H15B H 0.665038 0.574835 0.133769 0.064 Uiso 1 1 calc R U . . .
C16 C 0.5751(4) 0.5416(4) 0.10803(19) 0.0608(19) Uani 1 1 d D . . . .
H16A H 0.547137 0.588204 0.096246 0.073 Uiso 1 1 calc R U . . .
H16B H 0.535640 0.516750 0.117811 0.073 Uiso 1 1 calc R U . . .
C17 C 0.6243(5) 0.5009(5) 0.0751(2) 0.075(2) Uani 1 1 d D . . . .
H17A H 0.653104 0.454660 0.086980 0.090 Uiso 1 1 calc R U . . .
H17B H 0.663084 0.526241 0.064890 0.090 Uiso 1 1 calc R U . . .
C18 C 0.5731(7) 0.4911(7) 0.0394(3) 0.107(4) Uani 1 1 d D . . . .
H18A H 0.532799 0.468259 0.049694 0.160 Uiso 1 1 calc R U . . .
H18B H 0.605583 0.461976 0.019725 0.160 Uiso 1 1 calc R U . . .
H18C H 0.548093 0.536656 0.026092 0.160 Uiso 1 1 calc R U . . .
C19 C 0.2168(4) 0.6325(3) 0.3051(2) 0.0482(17) Uani 1 1 d . . . . .
C20 C 0.1652(6) 0.7538(4) 0.3204(3) 0.075(2) Uani 1 1 d . . . . .
H20A H 0.112698 0.786309 0.318148 0.089 Uiso 1 1 calc R U . . .
H20B H 0.197194 0.766389 0.297737 0.089 Uiso 1 1 calc R U . . .
C21 C 0.2031(5) 0.7619(4) 0.3611(3) 0.069(2) Uani 1 1 d . . . . .
H21A H 0.253263 0.726193 0.364676 0.083 Uiso 1 1 calc R U . . .
H21B H 0.168461 0.753948 0.383753 0.083 Uiso 1 1 calc R U . . .
C22 C 0.2181(7) 0.8350(5) 0.3631(4) 0.108(4) Uani 1 1 d . . . . .
H22A H 0.256730 0.841190 0.342105 0.129 Uiso 1 1 calc R U . . .
H22B H 0.168899 0.870763 0.356906 0.129 Uiso 1 1 calc R U . . .
C23 C 0.2470(11) 0.8448(9) 0.4026(6) 0.196(9) Uani 1 1 d . . . . .
H23A H 0.206961 0.842847 0.423070 0.293 Uiso 1 1 calc R U . . .
H23B H 0.259455 0.890424 0.402241 0.293 Uiso 1 1 calc R U . . .
H23C H 0.294224 0.807997 0.409369 0.293 Uiso 1 1 calc R U . . .
C24 C 0.0782(6) 0.6726(5) 0.3252(3) 0.089(3) Uani 1 1 d D . . . .
H24A H 0.074277 0.630373 0.311492 0.107 Uiso 1 1 calc R U . C 1
H24B H 0.040510 0.712486 0.311185 0.107 Uiso 1 1 calc R U . C 1
C25 C 0.049(3) 0.6648(18) 0.3692(8) 0.108(6) Uani 0.5 1 d D U P D 1
H25A H -0.006000 0.661738 0.367041 0.130 Uiso 0.5 1 calc R U P D 1
H25B H 0.047952 0.709027 0.381951 0.130 Uiso 0.5 1 calc R U P D 1
C26 C 0.091(2) 0.6047(15) 0.3998(9) 0.130(5) Uani 0.5 1 d D U P D 1
H26A H 0.090333 0.558184 0.390618 0.156 Uiso 0.5 1 calc R U P D 1
H26B H 0.145101 0.606650 0.406035 0.156 Uiso 0.5 1 calc R U P D 1
C27 C 0.0351(15) 0.6261(15) 0.4355(6) 0.128(6) Uani 0.5 1 d D U P D 1
H27A H 0.051922 0.593244 0.459106 0.191 Uiso 0.5 1 calc R U P D 1
H27B H 0.035919 0.673210 0.442605 0.191 Uiso 0.5 1 calc R U P D 1
H27C H -0.018102 0.625406 0.427398 0.191 Uiso 0.5 1 calc R U P D 1
C25B C 0.044(3) 0.6869(18) 0.3678(7) 0.108(6) Uani 0.5 1 d D . P D 2
H25C H -0.012353 0.688637 0.367938 0.130 Uiso 0.5 1 calc R U P D 2
H25D H 0.051663 0.731719 0.376646 0.130 Uiso 0.5 1 calc R U P D 2
C26B C 0.090(2) 0.6251(13) 0.3959(12) 0.130(5) Uani 0.5 1 d D . P D 2
H26C H 0.142666 0.610845 0.383717 0.156 Uiso 0.5 1 calc R U P D 2
H26D H 0.097891 0.645478 0.421938 0.156 Uiso 0.5 1 calc R U P D 2
C27B C 0.0671(16) 0.5565(13) 0.4082(8) 0.128(6) Uani 0.5 1 d D . P D 2
H27D H 0.107396 0.526937 0.426347 0.191 Uiso 0.5 1 calc R U P D 2
H27E H 0.016975 0.567017 0.422354 0.191 Uiso 0.5 1 calc R U P D 2
H27F H 0.062275 0.531978 0.383684 0.191 Uiso 0.5 1 calc R U P D 2
C28 C 0.3306(3) 0.3501(3) 0.41212(18) 0.0346(13) Uani 1 1 d . . . . .
C29 C 0.3500(4) 0.2645(4) 0.4714(2) 0.0477(16) Uani 1 1 d . . . . .
H29A H 0.318243 0.271170 0.496414 0.057 Uiso 1 1 calc R U . . .
H29B H 0.396917 0.282192 0.475859 0.057 Uiso 1 1 calc R U . . .
C30 C 0.3753(5) 0.1884(4) 0.4650(3) 0.066(2) Uani 1 1 d . . . . .
H30A H 0.399031 0.163752 0.490717 0.080 Uiso 1 1 calc R U . . .
H30B H 0.328359 0.171504 0.459209 0.080 Uiso 1 1 calc R U . . .
C31 C 0.4310(7) 0.1689(5) 0.4322(3) 0.091(3) Uani 1 1 d . . . . .
H31A H 0.411757 0.200393 0.407918 0.109 Uiso 1 1 calc R U . . .
H31B H 0.430603 0.121077 0.425243 0.109 Uiso 1 1 calc R U . . .
C32 C 0.5137(7) 0.1705(7) 0.4400(6) 0.165(8) Uani 1 1 d . . . . .
H32A H 0.515548 0.217378 0.447212 0.247 Uiso 1 1 calc R U . . .
H32B H 0.544442 0.158543 0.415422 0.247 Uiso 1 1 calc R U . . .
H32C H 0.535477 0.136695 0.462568 0.247 Uiso 1 1 calc R U . . .
C33 C 0.2246(4) 0.2954(4) 0.4335(2) 0.0428(15) Uani 1 1 d . . . . .
H33A H 0.223446 0.249369 0.446603 0.051 Uiso 1 1 calc R U . . .
H33B H 0.211077 0.295318 0.404239 0.051 Uiso 1 1 calc R U . . .
C34 C 0.1642(4) 0.3519(5) 0.4531(2) 0.060(2) Uani 1 1 d . . . . .
H34A H 0.162865 0.397822 0.439067 0.071 Uiso 1 1 calc R U . . .
H34B H 0.178668 0.353709 0.482079 0.071 Uiso 1 1 calc R U . . .
C35 C 0.0833(5) 0.3368(6) 0.4506(3) 0.087(3) Uani 1 1 d . . . . .
H35A H 0.084542 0.290981 0.464700 0.105 Uiso 1 1 calc R U . . .
H35B H 0.068811 0.334962 0.421639 0.105 Uiso 1 1 calc R U . . .
C36 C 0.0221(7) 0.3943(9) 0.4705(5) 0.167(6) Uani 1 1 d . U . . .
H36A H 0.034752 0.393972 0.499528 0.251 Uiso 1 1 calc R U . . .
H36B H -0.029836 0.385684 0.467429 0.251 Uiso 1 1 calc R U . . .
H36C H 0.022577 0.439812 0.457159 0.251 Uiso 1 1 calc R U . . .
C37 C 0.5334(4) 0.5824(3) 0.3982(2) 0.0417(15) Uani 1 1 d . . . . .
C38 C 0.5635(6) 0.6904(4) 0.4182(3) 0.084(3) Uani 1 1 d . . . . .
H38A H 0.565107 0.701904 0.388521 0.101 Uiso 1 1 calc R U . . .
H38B H 0.610562 0.699578 0.430788 0.101 Uiso 1 1 calc R U . . .
C39 C 0.4929(7) 0.7368(5) 0.4352(4) 0.106(4) Uani 1 1 d . . . . .
H39A H 0.491055 0.725386 0.464906 0.127 Uiso 1 1 calc R U . . .
H39B H 0.445731 0.728107 0.422504 0.127 Uiso 1 1 calc R U . . .
C40 C 0.4920(9) 0.8126(7) 0.4280(5) 0.135(5) Uani 1 1 d . U . . .
H40A H 0.538230 0.819404 0.442651 0.162 Uiso 1 1 calc R U . . .
H40B H 0.501585 0.820028 0.398593 0.162 Uiso 1 1 calc R U . . .
C41 C 0.4283(12) 0.8683(10) 0.4380(7) 0.218(9) Uani 1 1 d . U . . .
H41A H 0.445685 0.911571 0.437931 0.327 Uiso 1 1 calc R U . . .
H41B H 0.408923 0.857996 0.465062 0.327 Uiso 1 1 calc R U . . .
H41C H 0.386235 0.873636 0.417712 0.327 Uiso 1 1 calc R U . . .
C42 C 0.6047(6) 0.5836(5) 0.4634(3) 0.089(3) Uani 1 1 d . . . . .
H42A H 0.583137 0.543680 0.472702 0.106 Uiso 1 1 calc R U . . .
H42B H 0.595794 0.617472 0.484936 0.106 Uiso 1 1 calc R U . . .
C43 C 0.6946(6) 0.5577(6) 0.4550(5) 0.132(5) Uani 1 1 d . . . . .
H43A H 0.702149 0.521535 0.434788 0.158 Uiso 1 1 calc R U . . .
H43B H 0.713284 0.597344 0.442521 0.158 Uiso 1 1 calc R U . . .
C44 C 0.7402(6) 0.5305(6) 0.4891(4) 0.127(5) Uani 1 1 d D . . . .
H44A H 0.720296 0.492993 0.503368 0.153 Uiso 1 1 calc R U . . .
H44B H 0.739426 0.567372 0.508219 0.153 Uiso 1 1 calc R U . . .
C45 C 0.8247(7) 0.5009(7) 0.4738(6) 0.172(8) Uani 1 1 d D . . . .
H45A H 0.822512 0.479886 0.447749 0.258 Uiso 1 1 calc R U . . .
H45B H 0.853416 0.465363 0.493961 0.258 Uiso 1 1 calc R U . . .
H45C H 0.851315 0.538747 0.470191 0.258 Uiso 1 1 calc R U . . .
C46 C 0.6386(3) 0.2755(3) 0.32255(18) 0.0323(12) Uani 1 1 d . . . . .
C47 C 0.6952(4) 0.1672(3) 0.2894(2) 0.0390(13) Uani 1 1 d . . . . .
H47A H 0.740189 0.127536 0.296893 0.047 Uiso 1 1 calc R U . . .
H47B H 0.712615 0.197062 0.267880 0.047 Uiso 1 1 calc R U . . .
C48 C 0.6304(4) 0.1393(4) 0.2723(2) 0.0492(17) Uani 1 1 d . . . . .
H48A H 0.584753 0.178787 0.265637 0.059 Uiso 1 1 calc R U . . .
H48B H 0.614277 0.108080 0.293442 0.059 Uiso 1 1 calc R U . . .
C49 C 0.6539(5) 0.0995(6) 0.2343(3) 0.080(3) Uani 1 1 d . . . . .
H49A H 0.676537 0.128618 0.214558 0.096 Uiso 1 1 calc R U . . .
H49B H 0.695021 0.056701 0.241804 0.096 Uiso 1 1 calc R U . . .
C50 C 0.5868(6) 0.0794(8) 0.2141(4) 0.128(6) Uani 1 1 d . . . . .
H50A H 0.569903 0.044116 0.231608 0.193 Uiso 1 1 calc R U . . .
H50B H 0.603679 0.060262 0.187782 0.193 Uiso 1 1 calc R U . . .
H50C H 0.543130 0.120665 0.209666 0.193 Uiso 1 1 calc R U . . .
C51 C 0.6887(4) 0.1661(3) 0.3647(2) 0.0437(15) Uani 1 1 d . . . . .
H51A H 0.679208 0.119438 0.361812 0.052 Uiso 1 1 calc R U . . .
H51B H 0.652746 0.189343 0.385710 0.052 Uiso 1 1 calc R U . . .
C52 C 0.7721(5) 0.1579(4) 0.3786(2) 0.0554(18) Uani 1 1 d . . . . .
H52A H 0.779647 0.204183 0.384683 0.067 Uiso 1 1 calc R U . . .
H52B H 0.807734 0.140086 0.356263 0.067 Uiso 1 1 calc R U . . .
C53 C 0.7933(7) 0.1083(5) 0.4164(3) 0.089(3) Uani 1 1 d . . . . .
H53A H 0.757733 0.126101 0.438859 0.107 Uiso 1 1 calc R U . . .
H53B H 0.785851 0.061976 0.410425 0.107 Uiso 1 1 calc R U . . .
C54 C 0.8771(8) 0.1006(6) 0.4300(4) 0.138(6) Uani 1 1 d . . . . .
H54A H 0.912234 0.085729 0.407342 0.207 Uiso 1 1 calc R U . . .
H54B H 0.889863 0.065578 0.452963 0.207 Uiso 1 1 calc R U . . .
H54C H 0.883321 0.145455 0.438589 0.207 Uiso 1 1 calc R U . . .
C55 C 0.3393(4) 0.5240(4) 0.2087(2) 0.0502(17) Uani 1 1 d . . . . .
C56 C 0.3330(4) 0.5129(4) 0.1727(2) 0.0506(17) Uani 1 1 d . . . . .
C57 C 0.3222(5) 0.4983(4) 0.1310(2) 0.0583(18) Uani 1 1 d . . . . .
C58 C 0.2513(6) 0.5278(5) 0.1103(2) 0.068(2) Uani 1 1 d . . . . .
H58 H 0.210858 0.559084 0.123699 0.082 Uiso 1 1 calc R U . . .
C59 C 0.2391(7) 0.5124(6) 0.0710(3) 0.088(3) Uani 1 1 d . . . . .
H59 H 0.190620 0.532178 0.057433 0.106 Uiso 1 1 calc R U . . .
C60 C 0.2995(8) 0.4670(7) 0.0516(3) 0.104(4) Uani 1 1 d . . . . .
H60 H 0.292170 0.455264 0.024500 0.125 Uiso 1 1 calc R U . . .
C61 C 0.3678(8) 0.4400(6) 0.0711(3) 0.105(4) Uani 1 1 d . . . . .
H61 H 0.408656 0.409780 0.057260 0.126 Uiso 1 1 calc R U . . .
C62 C 0.3806(6) 0.4546(5) 0.1103(2) 0.072(2) Uani 1 1 d . . . . .
H62 H 0.429684 0.434566 0.123232 0.086 Uiso 1 1 calc R U . . .
C63 C 0.3243(4) 0.5552(3) 0.3950(2) 0.0460(16) Uani 1 1 d . . . . .
C64 C 0.3155(5) 0.5885(4) 0.4269(2) 0.0599(19) Uani 1 1 d . . . . .
C65 C 0.3099(12) 0.6325(8) 0.4614(5) 0.0725(15) Uani 0.5 1 d G . P E 1
C66 C 0.3734(11) 0.6176(9) 0.4882(6) 0.0725(15) Uani 0.5 1 d G . P E 1
H66 H 0.417319 0.580201 0.483598 0.087 Uiso 0.5 1 calc R U P E 1
C67 C 0.3727(8) 0.6575(9) 0.5216(5) 0.0725(15) Uani 0.5 1 d G . P E 1
H67 H 0.416154 0.647278 0.539925 0.087 Uiso 0.5 1 calc R U P E 1
C68 C 0.3085(7) 0.7122(7) 0.5283(4) 0.0725(15) Uani 0.5 1 d G . P E 1
H68 H 0.308061 0.739457 0.551153 0.087 Uiso 0.5 1 calc R U P E 1
C69 C 0.2450(7) 0.7271(6) 0.5015(4) 0.0725(15) Uani 0.5 1 d G . P E 1
H69 H 0.201133 0.764558 0.506054 0.087 Uiso 0.5 1 calc R U P E 1
C70 C 0.2457(9) 0.6873(7) 0.4680(4) 0.0725(15) Uani 0.5 1 d G . P E 1
H70 H 0.202296 0.697481 0.449727 0.087 Uiso 0.5 1 calc R U P E 1
C65B C 0.3049(11) 0.6259(8) 0.4634(5) 0.0725(15) Uani 0.5 1 d G . P E 2
C66B C 0.3671(9) 0.6270(10) 0.4889(6) 0.0725(15) Uani 0.5 1 d G . P E 2
H66B H 0.418557 0.602041 0.482623 0.087 Uiso 0.5 1 calc R U P E 2
C67B C 0.3541(7) 0.6648(10) 0.5237(5) 0.0725(15) Uani 0.5 1 d G . P E 2
H67B H 0.396698 0.665563 0.541126 0.087 Uiso 0.5 1 calc R U P E 2
C68B C 0.2789(7) 0.7014(7) 0.5329(4) 0.0725(15) Uani 0.5 1 d G . P E 2
H68B H 0.270020 0.727146 0.556698 0.087 Uiso 0.5 1 calc R U P E 2
C69B C 0.2166(7) 0.7002(7) 0.5074(4) 0.0725(15) Uani 0.5 1 d G . P E 2
H69B H 0.165201 0.725207 0.513766 0.087 Uiso 0.5 1 calc R U P E 2
C70B C 0.2296(9) 0.6625(7) 0.4727(4) 0.0725(15) Uani 0.5 1 d G . P E 2
H70B H 0.187059 0.661686 0.455262 0.087 Uiso 0.5 1 calc R U P E 2
C71 C 0.6371(4) 0.4896(3) 0.3097(2) 0.0465(16) Uani 1 1 d . . . . .
C72 C 0.6828(4) 0.5235(4) 0.3185(2) 0.0530(17) Uani 1 1 d . . . . .
C73 C 0.7345(5) 0.5626(4) 0.3316(3) 0.074(3) Uani 1 1 d . . . . .
C74 C 0.8134(6) 0.5331(5) 0.3389(4) 0.096(4) Uani 1 1 d . . . . .
H74 H 0.834932 0.485690 0.333418 0.116 Uiso 1 1 calc R U . . .
C75 C 0.8600(7) 0.5710(7) 0.3536(6) 0.167(8) Uani 1 1 d . . . . .
H75 H 0.914233 0.550029 0.357049 0.201 Uiso 1 1 calc R U . . .
C76 C 0.8324(8) 0.6375(8) 0.3637(7) 0.192(10) Uani 1 1 d . . . . .
H76 H 0.865712 0.661648 0.375939 0.230 Uiso 1 1 calc R U . . .
C77 C 0.7552(8) 0.6697(8) 0.3558(8) 0.210(11) Uani 1 1 d . . . . .
H77 H 0.734792 0.717336 0.360955 0.252 Uiso 1 1 calc R U . . .
C78 C 0.7072(7) 0.6304(6) 0.3400(6) 0.142(6) Uani 1 1 d . . . . .
H78 H 0.653503 0.652147 0.334945 0.171 Uiso 1 1 calc R U . . .
C79 C 0.4436(4) 0.2726(3) 0.32457(18) 0.0340(13) Uani 1 1 d . . . . .
C80 C 0.4388(3) 0.2144(3) 0.31788(19) 0.0350(13) Uani 1 1 d . . . . .
C81 C 0.4292(4) 0.1483(3) 0.3068(2) 0.0421(14) Uani 1 1 d . . . . .
C82 C 0.3876(4) 0.1462(4) 0.2710(3) 0.0561(18) Uani 1 1 d . . . . .
H82 H 0.365447 0.187970 0.255058 0.067 Uiso 1 1 calc R U . . .
C83 C 0.3787(5) 0.0818(5) 0.2588(3) 0.076(2) Uani 1 1 d . . . . .
H83 H 0.350838 0.080086 0.234381 0.091 Uiso 1 1 calc R U . . .
C84 C 0.4090(6) 0.0233(5) 0.2813(4) 0.086(3) Uani 1 1 d . . . . .
H84 H 0.402537 -0.019806 0.272545 0.103 Uiso 1 1 calc R U . . .
C85 C 0.4491(6) 0.0240(4) 0.3164(4) 0.085(3) Uani 1 1 d . . . . .
H85 H 0.469040 -0.018338 0.332273 0.102 Uiso 1 1 calc R U . . .
C86 C 0.4613(5) 0.0868(4) 0.3296(3) 0.064(2) Uani 1 1 d . . . . .
H86 H 0.491017 0.087016 0.353680 0.077 Uiso 1 1 calc R U . . .
C87 C -0.1073(7) -0.0289(5) 0.1218(4) 0.114(5) Uani 1 1 d D . . . .
C88 C -0.1051(10) -0.1342(8) 0.0800(5) 0.166(6) Uani 1 1 d D . . . .
H88A H -0.080584 -0.109707 0.058531 0.199 Uiso 1 1 calc R U . . .
H88B H -0.145651 -0.152265 0.066675 0.199 Uiso 1 1 calc R U . . .
C89 C -0.0419(12) -0.1971(7) 0.0986(6) 0.239(12) Uani 1 1 d D . . . .
H89A H -0.066524 -0.223747 0.118887 0.287 Uiso 1 1 calc R U . . .
H89B H -0.002210 -0.179538 0.113081 0.287 Uiso 1 1 calc R U . . .
C90 C -0.0005(13) -0.2469(10) 0.0661(7) 0.262(13) Uani 1 1 d D . . . .
H90A H -0.040180 -0.266225 0.052852 0.314 Uiso 1 1 calc R U . . .
H90B H 0.020380 -0.219009 0.044776 0.314 Uiso 1 1 calc R U . . .
C91 C 0.0669(17) -0.3082(14) 0.0820(9) 0.34(2) Uani 1 1 d D . . . .
H91A H 0.088971 -0.336299 0.059305 0.506 Uiso 1 1 calc R U . . .
H91B H 0.107587 -0.289936 0.094401 0.506 Uiso 1 1 calc R U . . .
H91C H 0.046863 -0.337280 0.102499 0.506 Uiso 1 1 calc R U . . .
C92 C -0.2182(10) -0.0977(11) 0.1247(7) 0.231(8) Uani 1 1 d D U . . .
H92A H -0.216542 -0.105381 0.154796 0.277 Uiso 1 1 calc R U . . .
H92B H -0.227149 -0.139721 0.112663 0.277 Uiso 1 1 calc R U . . .
C93 C -0.2844(12) -0.0312(14) 0.1109(6) 0.359(12) Uani 1 1 d D U . . .
H93A H -0.318952 -0.047468 0.092095 0.431 Uiso 1 1 calc R U . . .
H93B H -0.315620 -0.017768 0.135558 0.431 Uiso 1 1 calc R U . . .
C94 C -0.2714(16) 0.0380(16) 0.0902(9) 0.427(16) Uani 1 1 d D U . . .
H94A H -0.244420 0.061410 0.109293 0.513 Uiso 1 1 calc R U . . .
H94B H -0.239142 0.028378 0.065535 0.513 Uiso 1 1 calc R U . . .
C95 C -0.353(2) 0.0841(13) 0.0789(10) 0.46(2) Uani 1 1 d D U . . .
H95A H -0.347422 0.128409 0.065711 0.693 Uiso 1 1 calc R U . . .
H95B H -0.378606 0.060201 0.060048 0.693 Uiso 1 1 calc R U . . .
H95C H -0.383858 0.093071 0.103591 0.693 Uiso 1 1 calc R U . . .
C96 C 0.1544(4) 0.1453(4) 0.0891(2) 0.0452(16) Uani 1 1 d . . . . .
C97 C 0.1998(7) 0.1402(6) 0.0184(3) 0.099(3) Uani 1 1 d D . . . .
H97A H 0.171998 0.172177 -0.004076 0.119 Uiso 1 1 calc R U . F 1
H97B H 0.178936 0.098075 0.019703 0.119 Uiso 1 1 calc R U . F 1
C98 C 0.2872(9) 0.1187(14) 0.0084(8) 0.120(7) Uani 0.5 1 d D . P G 1
H98A H 0.294843 0.111423 -0.021076 0.144 Uiso 0.5 1 calc R U P G 1
H98B H 0.313793 0.154842 0.015851 0.144 Uiso 0.5 1 calc R U P G 1
C99 C 0.3182(15) 0.0514(12) 0.0337(8) 0.126(6) Uani 0.5 1 d D U P G 1
H99A H 0.290434 0.014956 0.028470 0.152 Uiso 0.5 1 calc R U P G 1
H99B H 0.320089 0.057935 0.063296 0.152 Uiso 0.5 1 calc R U P G 1
C100 C 0.3988(16) 0.039(2) 0.0134(11) 0.180(10) Uani 0.5 1 d D U P G 1
H1AA H 0.433135 -0.004054 0.025002 0.269 Uiso 0.5 1 calc R U P G 1
H1BA H 0.392765 0.036238 -0.016053 0.269 Uiso 0.5 1 calc R U P G 1
H1CA H 0.421917 0.078488 0.018183 0.269 Uiso 0.5 1 calc R U P G 1
C98B C 0.2851(10) 0.0968(16) 0.0214(6) 0.120(7) Uani 0.5 1 d D . P G 2
H98C H 0.317127 0.126604 0.032055 0.144 Uiso 0.5 1 calc R U P G 2
H98D H 0.287501 0.057733 0.042041 0.144 Uiso 0.5 1 calc R U P G 2
C99B C 0.3235(13) 0.0664(13) -0.0172(6) 0.126(6) Uani 0.5 1 d D . P G 2
H99C H 0.315256 0.104295 -0.039029 0.152 Uiso 0.5 1 calc R U P G 2
H99D H 0.296067 0.031511 -0.025860 0.152 Uiso 0.5 1 calc R U P G 2
C10B C 0.4112(13) 0.0315(18) -0.0142(10) 0.180(10) Uani 0.5 1 d D . P G 2
H1AB H 0.429707 0.013832 -0.040643 0.269 Uiso 0.5 1 calc R U P G 2
H1BB H 0.439654 0.065634 -0.006646 0.269 Uiso 0.5 1 calc R U P G 2
H1CB H 0.420403 -0.007382 0.006565 0.269 Uiso 0.5 1 calc R U P G 2
C101 C 0.1953(5) 0.2444(4) 0.0562(2) 0.0598(19) Uani 1 1 d . . . . .
H10D H 0.238988 0.246736 0.037641 0.072 Uiso 1 1 calc R U . . .
H10E H 0.210693 0.253806 0.083866 0.072 Uiso 1 1 calc R U . . .
C102 C 0.1222(6) 0.3013(5) 0.0419(3) 0.076(2) Uani 1 1 d . . . . .
H10F H 0.105197 0.290937 0.014839 0.091 Uiso 1 1 calc R U . . .
H10G H 0.079181 0.300846 0.061302 0.091 Uiso 1 1 calc R U . . .
C103 C 0.1384(7) 0.3723(5) 0.0393(3) 0.093(3) Uani 1 1 d . . . . .
H10H H 0.149276 0.384550 0.067101 0.111 Uiso 1 1 calc R U . . .
H10I H 0.185875 0.370601 0.022891 0.111 Uiso 1 1 calc R U . . .
C104 C 0.0747(8) 0.4264(6) 0.0214(4) 0.127(5) Uani 1 1 d . . . . .
H10J H 0.066961 0.417117 -0.007055 0.190 Uiso 1 1 calc R U . . .
H10K H 0.087378 0.471716 0.022444 0.190 Uiso 1 1 calc R U . . .
H10L H 0.026809 0.426920 0.036671 0.190 Uiso 1 1 calc R U . . .
C105 C -0.1304(4) 0.2619(3) 0.19802(18) 0.0410(15) Uani 1 1 d . . . . .
C106 C -0.2684(4) 0.3200(4) 0.1817(2) 0.0564(18) Uani 1 1 d . . . . .
H10M H -0.301594 0.365662 0.188839 0.068 Uiso 1 1 calc R U . . .
H10N H -0.281474 0.283561 0.200378 0.068 Uiso 1 1 calc R U . . .
C107 C -0.2869(5) 0.3074(5) 0.1390(2) 0.064(2) Uani 1 1 d . . . . .
H10O H -0.255650 0.260642 0.132511 0.077 Uiso 1 1 calc R U . . .
H10P H -0.270649 0.342180 0.120307 0.077 Uiso 1 1 calc R U . . .
C108 C -0.3728(6) 0.3113(6) 0.1311(4) 0.094(3) Uani 1 1 d . . . . .
H10Q H -0.405592 0.354662 0.141496 0.113 Uiso 1 1 calc R U . . .
H10R H -0.382595 0.312070 0.101391 0.113 Uiso 1 1 calc R U . . .
C109 C -0.3929(9) 0.2508(9) 0.1516(5) 0.144(5) Uani 1 1 d . . . . .
H10S H -0.350765 0.209080 0.147857 0.217 Uiso 1 1 calc R U . . .
H10T H -0.441568 0.244728 0.139858 0.217 Uiso 1 1 calc R U . . .
H10U H -0.399797 0.257962 0.180734 0.217 Uiso 1 1 calc R U . . .
C110 C -0.1684(5) 0.3902(4) 0.1816(3) 0.069(2) Uani 1 1 d D . . . .
H11C H -0.201331 0.418369 0.159276 0.083 Uiso 1 1 calc R U . H 1
H11D H -0.112751 0.385219 0.174513 0.083 Uiso 1 1 calc R U . H 1
C111 C -0.187(3) 0.4253(16) 0.2223(7) 0.102(7) Uani 0.5 1 d D . P I 1
H11E H -0.240731 0.425804 0.230831 0.123 Uiso 0.5 1 calc R U P I 1
H11F H -0.150005 0.399980 0.243957 0.123 Uiso 0.5 1 calc R U P I 1
C112 C -0.178(2) 0.5003(14) 0.2145(9) 0.137(7) Uani 0.5 1 d D U P I 1
H11G H -0.222771 0.529189 0.228492 0.164 Uiso 0.5 1 calc R U P I 1
H11H H -0.131196 0.501213 0.231153 0.164 Uiso 0.5 1 calc R U P I 1
C113 C -0.169(2) 0.5448(16) 0.1754(10) 0.173(8) Uani 0.5 1 d D U P I 1
H11I H -0.114119 0.536987 0.168311 0.259 Uiso 0.5 1 calc R U P I 1
H11J H -0.190877 0.594215 0.179953 0.259 Uiso 0.5 1 calc R U P I 1
H11K H -0.198226 0.531423 0.153028 0.259 Uiso 0.5 1 calc R U P I 1
C11A C -0.165(3) 0.4312(19) 0.2198(7) 0.102(7) Uani 0.5 1 d D . P I 2
H11L H -0.141447 0.397176 0.242335 0.123 Uiso 0.5 1 calc R U P I 2
H11M H -0.219229 0.453003 0.227542 0.123 Uiso 0.5 1 calc R U P I 2
C11B C -0.1193(17) 0.4890(13) 0.2169(10) 0.137(7) Uani 0.5 1 d D U P I 2
H11N H -0.066725 0.472095 0.229495 0.164 Uiso 0.5 1 calc R U P I 2
H11O H -0.113852 0.505008 0.188114 0.164 Uiso 0.5 1 calc R U P I 2
C11C C -0.170(2) 0.5471(16) 0.2405(11) 0.173(8) Uani 0.5 1 d D U P I 2
H11P H -0.221793 0.562641 0.227480 0.259 Uiso 0.5 1 calc R U P I 2
H11Q H -0.145424 0.586349 0.240511 0.259 Uiso 0.5 1 calc R U P I 2
H11R H -0.175490 0.529614 0.268621 0.259 Uiso 0.5 1 calc R U P I 2
C114 C -0.0655(4) -0.0339(3) 0.3064(2) 0.0483(17) Uani 1 1 d . . . . .
C115 C -0.1846(4) -0.0567(4) 0.3385(2) 0.0571(18) Uani 1 1 d . . . . .
H11S H -0.197597 -0.063949 0.367511 0.069 Uiso 1 1 calc R U . . .
H11T H -0.210396 -0.007897 0.329520 0.069 Uiso 1 1 calc R U . . .
C116 C -0.2174(5) -0.1046(6) 0.3139(3) 0.092(3) Uani 1 1 d D . . . .
H11U H -0.190956 -0.153685 0.321918 0.110 Uiso 1 1 calc R U . J 1
H11V H -0.207897 -0.095818 0.284582 0.110 Uiso 1 1 calc R U . J 1
C117 C -0.3065(9) -0.092(3) 0.3213(14) 0.168(8) Uani 0.5 1 d D . P K 1
H11W H -0.315403 -0.122796 0.344856 0.201 Uiso 0.5 1 calc R U P K 1
H11X H -0.328013 -0.043180 0.328091 0.201 Uiso 0.5 1 calc R U P K 1
C118 C -0.350(2) -0.107(2) 0.2836(12) 0.168(10) Uani 0.5 1 d D . P K 1
H11Y H -0.352830 -0.069362 0.262497 0.252 Uiso 0.5 1 calc R U P K 1
H11Z H -0.402705 -0.109903 0.291252 0.252 Uiso 0.5 1 calc R U P K 1
H1AC H -0.321408 -0.151387 0.273150 0.252 Uiso 0.5 1 calc R U P K 1
C11G C -0.3078(8) -0.0787(18) 0.3166(18) 0.168(8) Uani 0.5 1 d D . P K 2
H1AD H -0.321677 -0.058036 0.343104 0.201 Uiso 0.5 1 calc R U P K 2
H1AE H -0.326994 -0.041971 0.294681 0.201 Uiso 0.5 1 calc R U P K 2
C11H C -0.348(2) -0.138(2) 0.3123(13) 0.168(10) Uani 0.5 1 d D . P K 2
H1AF H -0.308464 -0.180931 0.306232 0.252 Uiso 0.5 1 calc R U P K 2
H1AG H -0.386506 -0.125999 0.290125 0.252 Uiso 0.5 1 calc R U P K 2
H1AH H -0.373747 -0.146733 0.337897 0.252 Uiso 0.5 1 calc R U P K 2
C119 C -0.0511(5) -0.1176(4) 0.3658(2) 0.0523(17) Uani 1 1 d . . . . .
H1AI H -0.002077 -0.142926 0.353242 0.063 Uiso 1 1 calc R U . . .
H1AJ H -0.080943 -0.152199 0.374524 0.063 Uiso 1 1 calc R U . . .
C120 C -0.0315(5) -0.0833(5) 0.4027(3) 0.070(2) Uani 1 1 d . . . . .
H12E H -0.080375 -0.060313 0.416254 0.084 Uiso 1 1 calc R U . . .
H12F H -0.004088 -0.046970 0.393902 0.084 Uiso 1 1 calc R U . . .
C121 C 0.0198(7) -0.1358(6) 0.4327(3) 0.101(4) Uani 1 1 d . . . . .
H12G H 0.066820 -0.161349 0.418496 0.121 Uiso 1 1 calc R U . . .
H12H H -0.009142 -0.170157 0.442963 0.121 Uiso 1 1 calc R U . . .
C122 C 0.0451(8) -0.1010(8) 0.4686(4) 0.129(5) Uani 1 1 d . . . . .
H12I H 0.081221 -0.073147 0.459105 0.194 Uiso 1 1 calc R U . . .
H12J H 0.071188 -0.136883 0.489213 0.194 Uiso 1 1 calc R U . . .
H12K H -0.000994 -0.070717 0.480448 0.194 Uiso 1 1 calc R U . . .
C123 C 0.1914(3) 0.1340(3) 0.28698(19) 0.0339(12) Uani 1 1 d . . . . .
C124 C 0.1972(4) 0.2436(3) 0.3162(2) 0.0417(14) Uani 1 1 d . . . . .
H12L H 0.213818 0.258287 0.288914 0.050 Uiso 1 1 calc R U . . .
H12M H 0.231572 0.255653 0.336799 0.050 Uiso 1 1 calc R U . . .
C125 C 0.1129(4) 0.2835(3) 0.3232(2) 0.0441(15) Uani 1 1 d . . . . .
H12N H 0.077341 0.262956 0.307443 0.053 Uiso 1 1 calc R U . . .
H12O H 0.100691 0.277967 0.352418 0.053 Uiso 1 1 calc R U . . .
C126 C 0.0981(4) 0.3604(4) 0.3106(3) 0.0553(19) Uani 1 1 d . . . . .
H12P H 0.111579 0.365993 0.281526 0.066 Uiso 1 1 calc R U . . .
H12Q H 0.132656 0.381290 0.326849 0.066 Uiso 1 1 calc R U . . .
C127 C 0.0133(5) 0.3994(5) 0.3167(3) 0.077(3) Uani 1 1 d . . . . .
H12R H -0.021081 0.379809 0.300103 0.115 Uiso 1 1 calc R U . . .
H12S H 0.006510 0.448892 0.308479 0.115 Uiso 1 1 calc R U . . .
H12T H -0.000172 0.394503 0.345564 0.115 Uiso 1 1 calc R U . . .
C128 C 0.2334(4) 0.1306(4) 0.3586(2) 0.0477(16) Uani 1 1 d . . . . .
H12U H 0.269078 0.154711 0.371543 0.057 Uiso 1 1 calc R U . . .
H12V H 0.263181 0.082362 0.354296 0.057 Uiso 1 1 calc R U . . .
C129 C 0.1671(4) 0.1282(4) 0.3869(2) 0.0521(17) Uani 1 1 d . . . . .
H12W H 0.126999 0.111261 0.372429 0.063 Uiso 1 1 calc R U . . .
H12X H 0.142785 0.175901 0.395052 0.063 Uiso 1 1 calc R U . . .
C130 C 0.1942(6) 0.0807(5) 0.4249(2) 0.070(2) Uani 1 1 d . . . . .
H13E H 0.236145 0.096271 0.438743 0.084 Uiso 1 1 calc R U . . .
H13F H 0.216217 0.032509 0.416921 0.084 Uiso 1 1 calc R U . . .
C131 C 0.1263(7) 0.0812(7) 0.4550(3) 0.107(4) Uani 1 1 d . . . . .
H13G H 0.104422 0.128846 0.462978 0.161 Uiso 1 1 calc R U . . .
H13H H 0.145965 0.050792 0.479261 0.161 Uiso 1 1 calc R U . . .
H13I H 0.085537 0.064187 0.441712 0.161 Uiso 1 1 calc R U . . .
C132 C 0.2313(5) -0.1424(4) 0.1919(3) 0.064(2) Uani 1 1 d . . . . .
C133 C 0.3340(7) -0.2153(4) 0.1508(4) 0.100(4) Uani 1 1 d D . . . .
H13J H 0.391411 -0.221512 0.151508 0.120 Uiso 1 1 calc R U . . .
H13K H 0.312785 -0.180260 0.128337 0.120 Uiso 1 1 calc R U . . .
C134 C 0.3168(11) -0.2845(6) 0.1411(6) 0.203(9) Uani 1 1 d D . . . .
H13L H 0.262171 -0.274853 0.131084 0.243 Uiso 1 1 calc R U . . .
H13M H 0.320439 -0.313913 0.166841 0.243 Uiso 1 1 calc R U . . .
C135 C 0.3709(12) -0.3276(11) 0.1092(6) 0.216(9) Uani 1 1 d D U . . .
H13N H 0.422784 -0.316919 0.107926 0.259 Uiso 1 1 calc R U . . .
H13O H 0.377428 -0.378406 0.114586 0.259 Uiso 1 1 calc R U . . .
C136 C 0.3229(18) -0.3004(17) 0.0712(8) 0.324(16) Uani 1 1 d D U . . .
H13P H 0.349578 -0.323030 0.047579 0.486 Uiso 1 1 calc R U . . .
H13Q H 0.271468 -0.310684 0.073947 0.486 Uiso 1 1 calc R U . . .
H13R H 0.316323 -0.249876 0.067360 0.486 Uiso 1 1 calc R U . . .
C137 C 0.3527(5) -0.2143(4) 0.2254(3) 0.064(2) Uani 1 1 d . . . . .
H13S H 0.382640 -0.262585 0.221226 0.077 Uiso 1 1 calc R U . . .
H13T H 0.319610 -0.215666 0.249646 0.077 Uiso 1 1 calc R U . . .
C138 C 0.4090(4) -0.1700(4) 0.2330(3) 0.066(2) Uani 1 1 d D . . . .
H13U H 0.379060 -0.121529 0.236786 0.079 Uiso 1 1 calc R U . . .
H13V H 0.442488 -0.169043 0.208849 0.079 Uiso 1 1 calc R U . . .
C139 C 0.4610(6) -0.1969(5) 0.2706(3) 0.091(3) Uani 1 1 d D . . . .
H13W H 0.498695 -0.168003 0.274052 0.109 Uiso 1 1 calc R U . L 1
H13X H 0.490430 -0.245808 0.267855 0.109 Uiso 1 1 calc R U . L 1
C140 C 0.405(3) -0.192(4) 0.3073(11) 0.161(10) Uani 0.5 1 d D U P M 1
H14G H 0.364503 -0.148210 0.304264 0.242 Uiso 0.5 1 calc R U P M 1
H14H H 0.434906 -0.192852 0.332584 0.242 Uiso 0.5 1 calc R U P M 1
H14I H 0.380983 -0.231455 0.308376 0.242 Uiso 0.5 1 calc R U P M 1
C14A C 0.426(3) -0.182(4) 0.3132(9) 0.161(10) Uani 0.5 1 d D U P M 2
H14J H 0.462146 -0.208522 0.334165 0.242 Uiso 0.5 1 calc R U P M 2
H14K H 0.375948 -0.194644 0.315164 0.242 Uiso 0.5 1 calc R U P M 2
H14L H 0.417477 -0.131641 0.317259 0.242 Uiso 0.5 1 calc R U P M 2
C141 C -0.0607(5) 0.1667(4) 0.1096(2) 0.0573(19) Uani 1 1 d . . . . .
C142 C -0.0853(5) 0.2223(5) 0.0908(3) 0.079(3) Uani 1 1 d . . . . .
C143 C -0.114(3) 0.2969(18) 0.0682(13) 0.073(5) Uani 0.5 1 d G . P N 1
C144 C -0.178(3) 0.3111(18) 0.0421(16) 0.097(5) Uani 0.5 1 d G . P N 1
H144 H -0.199215 0.274147 0.033934 0.117 Uiso 0.5 1 calc R U P N 1
C145 C -0.212(3) 0.3794(19) 0.0281(15) 0.086(7) Uani 0.5 1 d G . P N 1
H145 H -0.256478 0.389139 0.010298 0.104 Uiso 0.5 1 calc R U P N 1
C146 C -0.182(3) 0.4335(17) 0.0401(16) 0.098(5) Uani 0.5 1 d G . P N 1
H146 H -0.204977 0.480161 0.030500 0.118 Uiso 0.5 1 calc R U P N 1
C147 C -0.117(3) 0.419(2) 0.0661(16) 0.091(5) Uani 0.5 1 d G . P N 1
H147 H -0.096213 0.456192 0.074339 0.110 Uiso 0.5 1 calc R U P N 1
C148 C -0.083(2) 0.351(2) 0.0802(11) 0.077(8) Uani 0.5 1 d G . P N 1
H148 H -0.038949 0.341199 0.097976 0.092 Uiso 0.5 1 calc R U P N 1
C14C C -0.115(3) 0.2964(19) 0.0774(12) 0.073(5) Uani 0.5 1 d G . P N 2
C14D C -0.166(3) 0.2999(18) 0.0446(15) 0.097(5) Uani 0.5 1 d G . P N 2
H14M H -0.178074 0.258725 0.036374 0.117 Uiso 0.5 1 calc R U P N 2
C14E C -0.198(3) 0.3637(19) 0.0239(14) 0.086(7) Uani 0.5 1 d G . P N 2
H14N H -0.232836 0.366068 0.001460 0.104 Uiso 0.5 1 calc R U P N 2
C14F C -0.180(3) 0.4240(17) 0.0359(15) 0.098(5) Uani 0.5 1 d G . P N 2
H14O H -0.202289 0.467554 0.021716 0.118 Uiso 0.5 1 calc R U P N 2
C14G C -0.129(3) 0.4205(19) 0.0687(16) 0.091(5) Uani 0.5 1 d G . P N 2
H14P H -0.116980 0.461698 0.076888 0.110 Uiso 0.5 1 calc R U P N 2
C14H C -0.097(2) 0.357(2) 0.0894(11) 0.077(8) Uani 0.5 1 d G . P N 2
H14Q H -0.062218 0.354356 0.111803 0.092 Uiso 0.5 1 calc R U P N 2
C149 C -0.0094(4) 0.1456(4) 0.2931(2) 0.0514(17) Uani 1 1 d . . . . .
C150 C -0.0424(4) 0.1892(4) 0.3161(2) 0.0537(17) Uani 1 1 d . . . . .
C151 C -0.0860(4) 0.2440(4) 0.3391(3) 0.0582(18) Uani 1 1 d . . . . .
C152 C -0.0649(5) 0.2535(6) 0.3786(3) 0.078(3) Uani 1 1 d . . . . .
H152 H -0.019944 0.223355 0.391422 0.094 Uiso 1 1 calc R U . . .
C153 C -0.1109(6) 0.3082(6) 0.3992(3) 0.090(3) Uani 1 1 d . . . . .
H153 H -0.096707 0.315092 0.426245 0.107 Uiso 1 1 calc R U . . .
C154 C -0.1761(6) 0.3521(6) 0.3814(4) 0.089(3) Uani 1 1 d . . . . .
H154 H -0.207195 0.388518 0.396210 0.107 Uiso 1 1 calc R U . . .
C155 C -0.1958(5) 0.3436(5) 0.3433(3) 0.076(2) Uani 1 1 d . . . . .
H155 H -0.240913 0.374496 0.331113 0.091 Uiso 1 1 calc R U . . .
C156 C -0.1516(4) 0.2903(4) 0.3207(3) 0.0600(19) Uani 1 1 d . . . . .
H156 H -0.165835 0.285554 0.293363 0.072 Uiso 1 1 calc R U . . .
C157 C 0.002(3) -0.1152(18) 0.2006(11) 0.060(6) Uani 0.5 1 d . . P O 1
C158 C -0.0012(18) -0.1788(13) 0.2195(7) 0.064(5) Uani 0.5 1 d . . P O 1
C159 C 0.0102(9) -0.2521(5) 0.2230(5) 0.096(6) Uani 0.5 1 d G . P O 1
C160 C -0.0503(8) -0.2813(7) 0.2360(5) 0.125(7) Uani 0.5 1 d G . P O 1
H160 H -0.100010 -0.252077 0.241722 0.150 Uiso 0.5 1 calc R U P O 1
C161 C -0.0382(9) -0.3534(7) 0.2407(5) 0.144(7) Uani 0.5 1 d G . P O 1
H161 H -0.079539 -0.373413 0.249550 0.173 Uiso 0.5 1 calc R U P O 1
C162 C 0.0346(11) -0.3962(5) 0.2323(5) 0.136(7) Uani 0.5 1 d G . P O 1
H162 H 0.042875 -0.445462 0.235498 0.163 Uiso 0.5 1 calc R U P O 1
C163 C 0.0951(9) -0.3669(7) 0.2193(5) 0.120(6) Uani 0.5 1 d G . P O 1
H163 H 0.144818 -0.396177 0.213618 0.144 Uiso 0.5 1 calc R U P O 1
C164 C 0.0830(8) -0.2949(7) 0.2147(5) 0.101(5) Uani 0.5 1 d G . P O 1
H164 H 0.124348 -0.274842 0.205790 0.122 Uiso 0.5 1 calc R U P O 1
C15A C -0.009(3) -0.1159(18) 0.2156(11) 0.060(6) Uani 0.5 1 d . . P O 2
C15B C 0.0151(18) -0.1780(13) 0.2003(7) 0.064(5) Uani 0.5 1 d . . P O 2
C15C C 0.0456(8) -0.2534(5) 0.1987(6) 0.096(6) Uani 0.5 1 d G . P O 2
C16D C -0.0059(7) -0.2957(7) 0.1947(6) 0.125(7) Uani 0.5 1 d G . P O 2
H16D H -0.060413 -0.275374 0.191768 0.150 Uiso 0.5 1 calc R U P O 2
C16E C 0.0224(9) -0.3677(6) 0.1951(6) 0.144(7) Uani 0.5 1 d G . P O 2
H16E H -0.012816 -0.396566 0.192387 0.173 Uiso 0.5 1 calc R U P O 2
C16F C 0.1021(10) -0.3974(5) 0.1994(6) 0.136(7) Uani 0.5 1 d G . P O 2
H16F H 0.121432 -0.446590 0.199658 0.163 Uiso 0.5 1 calc R U P O 2
C16G C 0.1536(8) -0.3551(7) 0.2034(6) 0.120(6) Uani 0.5 1 d G . P O 2
H16G H 0.208084 -0.375422 0.206310 0.144 Uiso 0.5 1 calc R U P O 2
C16H C 0.1253(8) -0.2831(6) 0.2030(6) 0.101(5) Uani 0.5 1 d G . P O 2
H16H H 0.160488 -0.254229 0.205691 0.122 Uiso 0.5 1 calc R U P O 2
C165 C 0.2619(4) 0.0251(4) 0.1807(2) 0.0478(16) Uani 1 1 d . . . . .
C166 C 0.3192(5) -0.0029(4) 0.1634(3) 0.064(2) Uani 1 1 d . . . . .
C167 C 0.3917(4) -0.0375(4) 0.1463(2) 0.089(3) Uani 1 1 d G . . . .
C168 C 0.3887(5) -0.0701(4) 0.1103(3) 0.133(5) Uani 1 1 d G . . . .
H168 H 0.339831 -0.066797 0.097336 0.160 Uiso 1 1 calc R U . . .
C169 C 0.4573(7) -0.1077(5) 0.0933(3) 0.209(9) Uani 1 1 d G . . . .
H169 H 0.455199 -0.129973 0.068663 0.251 Uiso 1 1 calc R U . . .
C170 C 0.5288(5) -0.1126(5) 0.1123(4) 0.222(10) Uani 1 1 d G . . . .
H170 H 0.575635 -0.138212 0.100645 0.267 Uiso 1 1 calc R U . . .
C171 C 0.5318(4) -0.0799(5) 0.1483(3) 0.173(7) Uani 1 1 d G . . . .
H171 H 0.580705 -0.083273 0.161299 0.208 Uiso 1 1 calc R U . . .
C172 C 0.4633(4) -0.0424(4) 0.1653(2) 0.113(4) Uani 1 1 d G . . . .
H172 H 0.465338 -0.020096 0.189972 0.135 Uiso 1 1 calc R U . . .
C173 C 0.7951(14) 0.1160(12) 0.9719(7) 0.280(12) Uani 1 1 d D U . . .
H17C H 0.819453 0.117481 0.945098 0.421 Uiso 1 1 calc R U . . .
H17D H 0.780239 0.163133 0.981705 0.421 Uiso 1 1 calc R U . . .
H17E H 0.748501 0.097908 0.969638 0.421 Uiso 1 1 calc R U . . .
C174 C 0.8534(12) 0.0682(9) 1.0021(5) 0.238(11) Uani 1 1 d D U . . .
C175 C 0.9266(13) 0.0967(14) 0.9998(9) 0.319(14) Uani 1 1 d D U . . .
H17F H 0.917662 0.137135 0.980132 0.478 Uiso 1 1 calc R U . . .
H17G H 0.937998 0.110748 1.026740 0.478 Uiso 1 1 calc R U . . .
H17H H 0.971039 0.060388 0.991048 0.478 Uiso 1 1 calc R U . . .
Cl1 Cl 0.43595(8) 0.46037(7) 0.30869(4) 0.0316(3) Uani 1 1 d . . . . .
Cl2 Cl 0.04787(9) 0.05625(8) 0.19737(6) 0.0460(4) Uani 1 1 d . . . . .
Cu1 Cu 0.44246(5) 0.44688(4) 0.21716(3) 0.0467(2) Uani 1 1 d . . . . .
Cu2 Cu 0.29099(5) 0.49013(4) 0.25946(3) 0.0456(2) Uani 1 1 d . . . . .
Cu3 Cu 0.37528(5) 0.57618(4) 0.25030(3) 0.0476(2) Uani 1 1 d . . . . .
Cu4 Cu 0.48578(5) 0.32673(4) 0.27777(2) 0.04104(19) Uani 1 1 d . . . . .
Cu5 Cu 0.35061(4) 0.35813(4) 0.31668(2) 0.03724(18) Uani 1 1 d . . . . .
Cu6 Cu 0.28691(5) 0.49706(4) 0.35659(3) 0.0491(2) Uani 1 1 d . . . . .
Cu7 Cu 0.37870(5) 0.59085(4) 0.34648(3) 0.0430(2) Uani 1 1 d . . . . .
Cu8 Cu 0.53201(5) 0.56264(4) 0.30281(3) 0.0482(2) Uani 1 1 d . . . . .
Cu9 Cu 0.59413(5) 0.43219(4) 0.27382(2) 0.04033(19) Uani 1 1 d . . . . .
Cu10 Cu 0.48364(4) 0.33039(4) 0.36228(2) 0.03423(17) Uani 1 1 d . . . . .
Cu11 Cu 0.42223(5) 0.47468(4) 0.39736(2) 0.04168(19) Uani 1 1 d . . . . .
Cu12 Cu 0.58369(5) 0.43653(4) 0.35213(2) 0.03983(19) Uani 1 1 d . . . . .
Cu13 Cu 0.01157(6) 0.07305(5) 0.10956(4) 0.0658(3) Uani 1 1 d . . . . .
Cu14 Cu -0.10208(6) 0.11761(5) 0.15686(4) 0.0644(3) Uani 1 1 d . . . . .
Cu15 Cu 0.01334(5) 0.19816(5) 0.14914(3) 0.0540(2) Uani 1 1 d . . . . .
Cu16 Cu 0.05082(7) -0.07293(6) 0.16156(5) 0.0894(4) Uani 1 1 d . . . . .
Cu17 Cu -0.07538(6) -0.02345(5) 0.21092(4) 0.0643(3) Uani 1 1 d . . . . .
Cu18 Cu -0.07496(5) 0.11086(5) 0.25179(3) 0.0537(2) Uani 1 1 d . . . . .
Cu19 Cu 0.03590(5) 0.17844(5) 0.24035(3) 0.0498(2) Uani 1 1 d . . . . .
Cu20 Cu 0.18197(5) 0.11352(4) 0.18803(2) 0.04122(19) Uani 1 1 d . . . . .
Cu21 Cu 0.18061(7) -0.00019(5) 0.14290(3) 0.0662(3) Uani 1 1 d . . . . .
Cu22 Cu 0.07057(5) -0.07372(5) 0.24124(4) 0.0661(3) Uani 1 1 d . . . . .
Cu23 Cu 0.06348(5) 0.05424(5) 0.28826(3) 0.0509(2) Uani 1 1 d . . . . .
Cu24 Cu 0.20817(5) 0.00095(4) 0.23199(3) 0.0455(2) Uani 1 1 d . . . . .
F1 F 0.1940(4) 0.1241(3) 0.56480(17) 0.0958(18) Uani 1 1 d . . . . .
F2 F 0.2123(6) 0.1907(5) 0.5113(2) 0.151(3) Uani 1 1 d . . . . .
F3 F 0.2879(6) 0.1812(5) 0.5637(4) 0.178(4) Uani 1 1 d . . . . .
F4 F 0.1747(9) 0.2169(5) 0.5995(3) 0.244(6) Uani 1 1 d . . . . .
F5 F 0.2106(7) 0.2794(4) 0.5493(3) 0.191(5) Uani 1 1 d . . . . .
F6 F 0.1102(6) 0.2203(8) 0.5458(6) 0.282(7) Uani 1 1 d . . . . .
F7 F 0.3285(11) 0.2739(11) 0.9854(4) 0.348(8) Uani 1 1 d D U . . .
F8 F 0.2197(7) 0.2804(7) 0.9536(4) 0.266(6) Uani 1 1 d D U . . .
F9 F 0.2652(9) 0.3355(8) 0.8988(3) 0.287(6) Uani 1 1 d D U . . .
F10 F 0.3817(8) 0.3012(9) 0.9259(5) 0.295(7) Uani 1 1 d D U . . .
F11 F 0.2762(11) 0.3717(6) 0.9573(5) 0.302(7) Uani 1 1 d D U . . .
F12 F 0.3150(11) 0.2236(6) 0.9211(6) 0.317(7) Uani 1 1 d D U . . .
N1 N 0.2990(3) 0.3253(3) 0.18625(16) 0.0466(13) Uani 1 1 d . . . . .
N2 N 0.5781(3) 0.5899(3) 0.17573(17) 0.0472(13) Uani 1 1 d . . . . .
N3 N 0.1579(4) 0.6828(3) 0.31680(19) 0.0636(17) Uani 1 1 d . . . . .
N4 N 0.3041(3) 0.3061(3) 0.43716(15) 0.0368(11) Uani 1 1 d . . . . .
N5 N 0.5662(4) 0.6169(3) 0.4249(2) 0.0629(17) Uani 1 1 d . . . . .
N6 N 0.6718(3) 0.2078(3) 0.32528(15) 0.0354(11) Uani 1 1 d . . . . .
N7 N -0.1443(7) -0.0823(6) 0.1094(4) 0.139(4) Uani 1 1 d D U . . .
N8 N 0.1825(4) 0.1748(4) 0.05719(18) 0.0581(16) Uani 1 1 d . . . . .
N9 N -0.1859(3) 0.3198(3) 0.18781(17) 0.0503(14) Uani 1 1 d . . . . .
N10 N -0.0975(3) -0.0666(3) 0.33520(17) 0.0455(13) Uani 1 1 d . . . . .
N11 N 0.2068(3) 0.1669(3) 0.31869(16) 0.0388(11) Uani 1 1 d . . . . .
N12 N 0.3022(4) -0.1874(3) 0.1893(2) 0.0678(18) Uani 1 1 d . . . . .
O1 O 0.8311(13) 0.0216(11) 1.0200(6) 0.341(13) Uani 1 1 d D U . . .
P1 P 0.2012(2) 0.20165(16) 0.55702(10) 0.0985(10) Uani 1 1 d . . . . .
P2 P 0.2991(5) 0.2965(4) 0.9407(2) 0.282(4) Uani 1 1 d D U . . .
S1 S 0.43538(10) 0.33417(8) 0.21442(5) 0.0380(3) Uani 1 1 d . . . . .
S2 S 0.27872(9) 0.37857(8) 0.25825(5) 0.0384(3) Uani 1 1 d . . . . .
S3 S 0.56029(10) 0.46892(8) 0.20756(5) 0.0402(4) Uani 1 1 d . . . . .
S4 S 0.48849(11) 0.61118(8) 0.24078(6) 0.0473(4) Uani 1 1 d . . . . .
S5 S 0.20374(10) 0.54719(10) 0.30382(6) 0.0541(5) Uani 1 1 d . . . . .
S6 S 0.30482(12) 0.65223(9) 0.29331(6) 0.0517(4) Uani 1 1 d . . . . .
S7 S 0.27097(9) 0.38922(8) 0.37079(5) 0.0368(3) Uani 1 1 d . . . . .
S8 S 0.42188(9) 0.36523(9) 0.42105(5) 0.0368(3) Uani 1 1 d . . . . .
S9 S 0.48687(11) 0.62977(9) 0.35516(6) 0.0457(4) Uani 1 1 d . . . . .
S10 S 0.54121(9) 0.49416(9) 0.40918(5) 0.0401(4) Uani 1 1 d . . . . .
S11 S 0.61796(9) 0.31559(8) 0.27392(5) 0.0357(3) Uani 1 1 d . . . . .
S12 S 0.61495(9) 0.31972(8) 0.36697(4) 0.0336(3) Uani 1 1 d . . . . .
S13 S -0.15629(13) 0.02605(12) 0.15770(9) 0.0783(7) Uani 1 1 d . . . . .
S14 S -0.01733(16) -0.03134(13) 0.10262(10) 0.0892(9) Uani 1 1 d . . . . .
S15 S -0.15872(10) 0.18512(10) 0.20788(6) 0.0554(5) Uani 1 1 d . . . . .
S16 S -0.03376(10) 0.26798(8) 0.20019(5) 0.0411(4) Uani 1 1 d . . . . .
S17 S -0.12659(10) 0.02019(11) 0.27030(7) 0.0643(6) Uani 1 1 d . . . . .
S18 S 0.03592(11) -0.04901(11) 0.30608(8) 0.0690(7) Uani 1 1 d . . . . .
S19 S 0.17792(15) -0.11494(11) 0.14680(9) 0.0792(7) Uani 1 1 d . . . . .
S20 S 0.20172(11) -0.11273(9) 0.23869(7) 0.0575(5) Uani 1 1 d . . . . .
S21 S 0.16403(9) 0.18253(8) 0.24133(5) 0.0345(3) Uani 1 1 d . . . . .
S22 S 0.19525(9) 0.04529(8) 0.29379(5) 0.0398(4) Uani 1 1 d . . . . .
S23 S 0.13501(12) 0.06321(11) 0.08510(6) 0.0571(5) Uani 1 1 d . . . . .
S24 S 0.13917(10) 0.18982(9) 0.13349(5) 0.0419(4) Uani 1 1 d . . . . .

loop_
_atom_site_aniso_label
_atom_site_aniso_U_11
_atom_site_aniso_U_22
_atom_site_aniso_U_33
_atom_site_aniso_U_23
_atom_site_aniso_U_13
_atom_site_aniso_U_12
C1 0.043(3) 0.031(3) 0.034(3) 0.010(2) -0.004(3) -0.010(3)
C2 0.052(4) 0.061(4) 0.032(3) 0.007(3) -0.008(3) -0.026(3)
C3 0.065(4) 0.072(5) 0.051(4) 0.023(4) -0.018(4) -0.031(4)
C4 0.061(5) 0.095(6) 0.065(5) 0.019(5) -0.016(4) -0.032(4)
C5 0.071(6) 0.126(9) 0.105(8) 0.030(7) -0.028(6) -0.015(6)
C6 0.064(5) 0.112(6) 0.037(4) -0.021(4) 0.001(3) -0.042(5)
C7 0.079(7) 0.108(6) 0.095(7) -0.043(6) 0.016(5) -0.050(5)
C8 0.108(9) 0.111(7) 0.090(7) -0.042(6) 0.008(6) -0.026(7)
C9 0.28(2) 0.111(8) 0.127(13) -0.038(9) 0.054(14) -0.059(12)
C10 0.039(3) 0.034(3) 0.041(3) 0.018(3) -0.004(3) -0.005(3)
C11 0.069(5) 0.048(4) 0.068(5) 0.025(3) 0.014(4) -0.019(4)
C12 0.069(7) 0.056(9) 0.087(8) 0.009(7) 0.024(5) -0.026(8)
C13 0.090(8) 0.072(7) 0.085(7) -0.007(6) 0.026(6) -0.036(6)
C14 0.135(11) 0.118(11) 0.117(11) -0.030(9) 0.004(8) -0.067(9)
C12B 0.069(7) 0.056(9) 0.087(8) 0.009(7) 0.024(5) -0.026(8)
C13B 0.090(8) 0.072(7) 0.085(7) -0.007(6) 0.026(6) -0.036(6)
C14B 0.135(11) 0.118(11) 0.117(11) -0.030(9) 0.004(8) -0.067(9)
C15 0.049(4) 0.058(4) 0.050(4) 0.023(3) 0.007(3) -0.012(3)
C16 0.063(5) 0.066(5) 0.046(4) 0.020(3) 0.002(3) -0.006(4)
C17 0.077(6) 0.078(6) 0.059(5) 0.011(4) 0.012(4) 0.000(5)
C18 0.135(10) 0.122(10) 0.055(6) -0.002(6) 0.002(6) -0.018(8)
C19 0.048(4) 0.039(3) 0.048(4) 0.003(3) -0.021(3) 0.008(3)
C20 0.100(7) 0.045(4) 0.060(5) -0.010(4) -0.005(4) 0.018(4)
C21 0.072(6) 0.062(5) 0.060(5) -0.015(4) 0.005(4) 0.010(4)
C22 0.106(9) 0.063(6) 0.142(10) -0.024(6) -0.018(7) 0.006(5)
C23 0.180(17) 0.151(15) 0.242(18) -0.091(14) -0.096(15) 0.005(13)
C24 0.066(5) 0.070(6) 0.107(6) 0.006(5) 0.011(5) 0.027(4)
C25 0.091(9) 0.095(15) 0.127(7) 0.003(8) 0.026(6) -0.005(12)
C26 0.093(9) 0.130(12) 0.159(10) 0.043(9) 0.017(8) -0.024(10)
C27 0.120(12) 0.139(12) 0.118(10) 0.067(9) -0.001(8) -0.038(10)
C25B 0.091(9) 0.095(15) 0.127(7) 0.003(8) 0.026(6) -0.005(12)
C26B 0.093(9) 0.130(12) 0.159(10) 0.043(9) 0.017(8) -0.024(10)
C27B 0.120(12) 0.139(12) 0.118(10) 0.067(9) -0.001(8) -0.038(10)
C28 0.025(3) 0.047(3) 0.031(3) -0.010(2) 0.006(2) -0.006(2)
C29 0.039(4) 0.065(4) 0.042(4) 0.008(3) -0.006(3) -0.021(3)
C30 0.066(5) 0.062(4) 0.065(5) 0.010(4) -0.001(4) -0.008(4)
C31 0.110(7) 0.060(5) 0.087(7) 0.024(5) 0.027(5) 0.003(5)
C32 0.085(7) 0.097(9) 0.28(2) 0.082(11) 0.065(9) 0.012(7)
C33 0.033(3) 0.059(4) 0.041(4) 0.004(3) 0.002(3) -0.022(3)
C34 0.039(4) 0.090(6) 0.052(4) -0.015(4) 0.010(3) -0.019(4)
C35 0.039(4) 0.157(10) 0.074(6) -0.038(6) 0.017(4) -0.033(5)
C36 0.057(6) 0.235(14) 0.211(14) -0.102(12) 0.032(8) -0.018(8)
C37 0.038(3) 0.041(3) 0.048(4) -0.009(3) 0.007(3) -0.012(3)
C38 0.083(6) 0.050(4) 0.121(8) -0.023(4) -0.043(5) -0.015(4)
C39 0.106(8) 0.079(6) 0.126(9) -0.045(6) -0.051(7) 0.002(5)
C40 0.143(8) 0.090(6) 0.164(9) -0.038(6) -0.026(7) -0.006(6)
C41 0.173(13) 0.161(11) 0.305(18) -0.104(13) -0.040(13) 0.011(10)
C42 0.088(6) 0.066(5) 0.105(7) -0.024(5) -0.060(5) -0.002(5)
C43 0.077(6) 0.087(7) 0.240(14) 0.035(8) -0.081(8) -0.045(6)
C44 0.105(8) 0.079(7) 0.198(13) 0.006(8) -0.072(8) -0.023(6)
C45 0.085(8) 0.080(9) 0.34(3) -0.015(12) -0.045(11) 0.009(7)
C46 0.018(3) 0.043(3) 0.034(3) 0.010(2) 0.001(2) -0.007(2)
C47 0.032(3) 0.035(3) 0.047(3) 0.000(3) 0.010(3) -0.004(3)
C48 0.036(4) 0.050(4) 0.061(4) -0.017(3) 0.007(3) -0.006(3)
C49 0.043(4) 0.117(8) 0.086(6) -0.053(6) 0.005(4) -0.017(5)
C50 0.059(6) 0.190(14) 0.146(11) -0.114(10) 0.003(6) -0.026(7)
C51 0.052(4) 0.028(3) 0.045(3) 0.010(3) 0.006(3) -0.002(3)
C52 0.059(4) 0.045(4) 0.052(4) 0.001(3) -0.008(3) 0.006(3)
C53 0.129(8) 0.049(5) 0.071(6) 0.008(4) -0.038(6) 0.013(5)
C54 0.164(11) 0.075(7) 0.150(12) -0.001(7) -0.107(10) 0.019(7)
C55 0.048(4) 0.040(4) 0.055(4) 0.006(3) -0.004(3) 0.000(3)
C56 0.057(4) 0.039(4) 0.052(3) 0.008(3) -0.002(3) -0.008(3)
C57 0.077(5) 0.059(4) 0.041(3) 0.019(3) -0.002(3) -0.027(4)
C58 0.088(5) 0.068(5) 0.048(4) 0.026(4) -0.008(4) -0.026(4)
C59 0.110(7) 0.108(8) 0.045(4) 0.032(4) -0.017(4) -0.035(6)
C60 0.146(9) 0.128(9) 0.037(5) 0.012(5) -0.006(5) -0.035(7)
C61 0.145(9) 0.112(9) 0.046(5) 0.005(5) 0.000(5) -0.014(7)
C62 0.094(6) 0.077(6) 0.039(4) 0.012(4) 0.001(4) -0.014(4)
C63 0.045(4) 0.041(4) 0.051(4) -0.005(3) 0.012(3) -0.008(3)
C64 0.058(5) 0.059(4) 0.056(4) -0.002(3) 0.004(3) -0.002(4)
C65 0.074(4) 0.077(3) 0.058(2) -0.011(2) -0.002(2) -0.001(2)
C66 0.074(4) 0.077(3) 0.058(2) -0.011(2) -0.002(2) -0.001(2)
C67 0.074(4) 0.077(3) 0.058(2) -0.011(2) -0.002(2) -0.001(2)
C68 0.074(4) 0.077(3) 0.058(2) -0.011(2) -0.002(2) -0.001(2)
C69 0.074(4) 0.077(3) 0.058(2) -0.011(2) -0.002(2) -0.001(2)
C70 0.074(4) 0.077(3) 0.058(2) -0.011(2) -0.002(2) -0.001(2)
C65B 0.074(4) 0.077(3) 0.058(2) -0.011(2) -0.002(2) -0.001(2)
C66B 0.074(4) 0.077(3) 0.058(2) -0.011(2) -0.002(2) -0.001(2)
C67B 0.074(4) 0.077(3) 0.058(2) -0.011(2) -0.002(2) -0.001(2)
C68B 0.074(4) 0.077(3) 0.058(2) -0.011(2) -0.002(2) -0.001(2)
C69B 0.074(4) 0.077(3) 0.058(2) -0.011(2) -0.002(2) -0.001(2)
C70B 0.074(4) 0.077(3) 0.058(2) -0.011(2) -0.002(2) -0.001(2)
C71 0.041(4) 0.038(3) 0.060(4) 0.010(3) 0.008(3) -0.013(3)
C72 0.044(4) 0.044(4) 0.071(5) -0.003(3) 0.013(3) -0.011(3)
C73 0.054(4) 0.057(4) 0.120(8) -0.012(5) 0.012(5) -0.029(4)
C74 0.059(5) 0.067(6) 0.169(11) -0.025(6) -0.007(6) -0.022(4)
C75 0.062(7) 0.100(8) 0.35(2) -0.074(12) -0.022(10) -0.026(6)
C76 0.068(7) 0.132(10) 0.40(3) -0.129(14) 0.017(11) -0.053(7)
C77 0.072(7) 0.110(10) 0.47(3) -0.138(15) 0.023(12) -0.042(6)
C78 0.065(6) 0.082(6) 0.30(2) -0.071(9) 0.023(9) -0.033(5)
C79 0.035(3) 0.036(3) 0.032(3) 0.004(2) 0.000(2) -0.011(3)
C80 0.027(3) 0.038(3) 0.039(3) 0.003(2) 0.001(2) -0.007(2)
C81 0.031(3) 0.039(3) 0.058(4) -0.009(3) 0.011(3) -0.012(3)
C82 0.029(3) 0.056(4) 0.084(5) -0.027(4) 0.003(3) -0.006(3)
C83 0.039(4) 0.076(5) 0.122(7) -0.058(5) 0.017(4) -0.022(4)
C84 0.070(6) 0.057(4) 0.147(8) -0.051(5) 0.040(5) -0.036(4)
C85 0.101(7) 0.036(4) 0.119(7) -0.008(4) 0.034(5) -0.019(4)
C86 0.073(5) 0.039(3) 0.077(5) -0.005(3) 0.008(4) -0.010(3)
C87 0.116(9) 0.088(7) 0.141(10) 0.025(7) -0.101(8) -0.033(6)
C88 0.207(14) 0.146(11) 0.154(13) -0.033(9) -0.091(9) -0.055(9)
C89 0.37(3) 0.086(10) 0.25(2) -0.038(11) -0.182(18) -0.030(11)
C90 0.32(3) 0.126(15) 0.33(3) -0.072(16) -0.15(2) -0.017(14)
C91 0.36(4) 0.25(3) 0.32(4) -0.04(3) -0.06(3) 0.09(3)
C92 0.214(10) 0.262(11) 0.252(12) -0.036(9) 0.000(8) -0.118(8)
C93 0.324(13) 0.368(14) 0.377(16) -0.025(10) 0.012(10) -0.069(8)
C94 0.438(18) 0.413(16) 0.424(19) -0.006(10) -0.001(10) -0.098(10)
C95 0.46(2) 0.44(2) 0.47(3) -0.045(18) -0.003(19) -0.068(17)
C96 0.033(3) 0.057(4) 0.036(3) 0.000(3) -0.005(3) 0.006(3)
C97 0.151(9) 0.093(7) 0.041(4) -0.012(4) 0.033(5) -0.003(6)
C98 0.162(10) 0.105(15) 0.070(13) -0.003(9) 0.064(9) 0.009(9)
C99 0.158(11) 0.094(10) 0.115(11) -0.016(8) 0.065(9) -0.007(8)
C100 0.169(13) 0.160(18) 0.18(2) -0.038(18) 0.101(14) 0.014(12)
C98B 0.162(10) 0.105(15) 0.070(13) -0.003(9) 0.064(9) 0.009(9)
C99B 0.158(11) 0.094(10) 0.115(11) -0.016(8) 0.065(9) -0.007(8)
C10B 0.169(13) 0.160(18) 0.18(2) -0.038(18) 0.101(14) 0.014(12)
C101 0.068(5) 0.070(4) 0.035(4) 0.011(3) 0.016(3) -0.010(4)
C102 0.080(6) 0.085(5) 0.049(5) 0.009(4) -0.010(4) 0.001(4)
C103 0.106(8) 0.078(5) 0.074(6) 0.014(5) 0.011(6) 0.009(5)
C104 0.134(11) 0.094(8) 0.128(11) 0.030(8) -0.006(9) 0.007(7)
C105 0.040(3) 0.045(3) 0.031(3) 0.010(3) 0.006(3) 0.001(3)
C106 0.038(3) 0.061(5) 0.056(4) 0.015(3) 0.011(3) 0.011(3)
C107 0.053(4) 0.073(5) 0.055(4) 0.016(4) 0.003(3) 0.005(4)
C108 0.055(5) 0.119(8) 0.095(8) 0.002(6) -0.002(5) 0.003(5)
C109 0.115(11) 0.182(14) 0.150(14) -0.017(10) 0.019(10) -0.062(10)
C110 0.060(5) 0.050(4) 0.085(6) 0.012(4) 0.007(4) 0.004(3)
C111 0.08(2) 0.100(8) 0.122(9) -0.038(7) 0.035(8) -0.013(8)
C112 0.149(14) 0.110(8) 0.158(11) -0.038(7) -0.011(11) -0.038(9)
C113 0.190(16) 0.120(10) 0.206(14) -0.023(9) 0.025(13) -0.029(11)
C11A 0.08(2) 0.100(8) 0.122(9) -0.038(7) 0.035(8) -0.013(8)
C11B 0.149(14) 0.110(8) 0.158(11) -0.038(7) -0.011(11) -0.038(9)
C11C 0.190(16) 0.120(10) 0.206(14) -0.023(9) 0.025(13) -0.029(11)
C114 0.039(4) 0.039(4) 0.065(5) 0.019(3) 0.001(3) -0.011(3)
C115 0.048(4) 0.066(5) 0.056(4) 0.013(3) 0.017(3) -0.014(3)
C116 0.089(6) 0.106(8) 0.100(8) 0.024(6) -0.011(6) -0.066(6)
C117 0.100(7) 0.25(2) 0.197(17) 0.006(17) 0.016(10) -0.122(10)
C118 0.081(11) 0.21(3) 0.23(3) 0.01(2) -0.014(19) -0.069(16)
C11G 0.100(7) 0.25(2) 0.197(17) 0.006(17) 0.016(10) -0.122(10)
C11H 0.081(11) 0.21(3) 0.23(3) 0.01(2) -0.014(19) -0.069(16)
C119 0.063(4) 0.040(4) 0.050(4) 0.008(3) 0.011(3) -0.006(3)
C120 0.066(5) 0.074(6) 0.059(5) -0.010(4) 0.001(4) 0.006(4)
C121 0.105(8) 0.113(8) 0.059(5) -0.010(5) -0.012(5) 0.022(6)
C122 0.130(11) 0.163(13) 0.075(7) -0.028(7) -0.017(7) 0.008(9)
C123 0.023(3) 0.038(3) 0.039(3) 0.008(2) 0.005(2) -0.009(2)
C124 0.036(3) 0.048(3) 0.043(4) -0.005(3) 0.001(3) -0.015(3)
C125 0.038(3) 0.046(3) 0.049(4) -0.006(3) 0.003(3) -0.012(3)
C126 0.037(4) 0.049(4) 0.076(5) 0.001(4) -0.007(3) -0.006(3)
C127 0.044(4) 0.065(5) 0.115(8) -0.008(5) -0.001(5) -0.001(4)
C128 0.047(4) 0.058(4) 0.040(3) 0.008(3) -0.004(3) -0.019(3)
C129 0.052(4) 0.067(5) 0.040(4) 0.000(3) 0.001(3) -0.021(4)
C130 0.089(6) 0.076(6) 0.048(4) 0.013(4) 0.002(4) -0.033(5)
C131 0.137(10) 0.144(10) 0.053(6) 0.018(6) 0.020(6) -0.065(9)
C132 0.061(4) 0.028(3) 0.105(7) -0.009(4) -0.028(4) -0.011(3)
C133 0.114(9) 0.055(5) 0.111(7) -0.024(5) -0.026(6) 0.021(5)
C134 0.31(2) 0.075(8) 0.216(16) -0.085(10) -0.049(15) -0.022(11)
C135 0.236(17) 0.206(15) 0.224(15) -0.083(12) -0.004(12) -0.073(13)
C136 0.35(3) 0.44(3) 0.232(17) -0.04(2) -0.055(19) -0.17(3)
C137 0.055(4) 0.027(3) 0.104(6) 0.001(4) -0.021(4) 0.000(3)
C138 0.045(4) 0.033(4) 0.118(6) 0.004(4) -0.008(4) -0.009(3)
C139 0.073(6) 0.072(6) 0.131(7) 0.008(6) -0.039(5) -0.026(5)
C140 0.171(16) 0.167(15) 0.141(9) 0.006(10) -0.013(10) -0.036(11)
C14A 0.171(16) 0.167(15) 0.141(9) 0.006(10) -0.013(10) -0.036(11)
C141 0.054(5) 0.061(4) 0.059(5) -0.010(3) -0.007(4) -0.015(4)
C142 0.066(5) 0.097(5) 0.049(5) 0.016(4) 0.013(4) 0.023(4)
C143 0.073(6) 0.089(5) 0.041(15) 0.013(7) 0.015(9) 0.006(4)
C144 0.108(14) 0.095(10) 0.064(8) 0.020(7) -0.013(7) 0.015(9)
C145 0.088(16) 0.094(13) 0.059(9) 0.030(10) 0.000(12) 0.004(11)
C146 0.101(8) 0.100(9) 0.076(10) 0.030(8) -0.007(7) 0.000(8)
C147 0.093(13) 0.088(6) 0.073(7) 0.019(5) 0.000(9) 0.010(7)
C148 0.073(13) 0.084(7) 0.055(15) 0.010(9) 0.019(13) 0.012(8)
C14C 0.073(6) 0.089(5) 0.041(15) 0.013(7) 0.015(9) 0.006(4)
C14D 0.108(14) 0.095(10) 0.064(8) 0.020(7) -0.013(7) 0.015(9)
C14E 0.088(16) 0.094(13) 0.059(9) 0.030(10) 0.000(12) 0.004(11)
C14F 0.101(8) 0.100(9) 0.076(10) 0.030(8) -0.007(7) 0.000(8)
C14G 0.093(13) 0.088(6) 0.073(7) 0.019(5) 0.000(9) 0.010(7)
C14H 0.073(13) 0.084(7) 0.055(15) 0.010(9) 0.019(13) 0.012(8)
C149 0.033(4) 0.066(4) 0.050(4) 0.024(3) 0.011(3) -0.010(3)
C150 0.028(3) 0.070(4) 0.056(4) 0.023(3) 0.005(3) -0.005(3)
C151 0.028(3) 0.075(5) 0.070(4) 0.009(3) 0.010(3) -0.013(3)
C152 0.031(4) 0.121(7) 0.082(5) -0.010(5) 0.008(4) -0.016(4)
C153 0.059(5) 0.125(8) 0.095(7) -0.036(6) 0.017(4) -0.037(5)
C154 0.052(5) 0.093(7) 0.133(7) -0.041(6) 0.031(5) -0.027(4)
C155 0.044(4) 0.068(5) 0.119(7) -0.001(5) 0.021(4) -0.019(4)
C156 0.036(4) 0.061(4) 0.082(5) 0.014(4) 0.007(3) -0.012(3)
C157 0.044(13) 0.047(4) 0.09(2) 0.011(9) -0.017(14) -0.019(5)
C158 0.067(11) 0.048(4) 0.080(16) 0.011(9) -0.037(11) -0.022(5)
C159 0.115(10) 0.042(4) 0.132(17) 0.006(7) -0.082(9) -0.023(5)
C160 0.128(11) 0.054(6) 0.198(19) 0.033(9) -0.108(11) -0.039(6)
C161 0.183(14) 0.053(6) 0.21(2) 0.018(10) -0.109(12) -0.050(8)
C162 0.201(14) 0.051(7) 0.155(17) -0.004(9) -0.114(12) -0.025(7)
C163 0.171(13) 0.053(6) 0.127(13) -0.023(7) -0.104(12) -0.006(7)
C164 0.121(11) 0.050(5) 0.124(12) -0.004(7) -0.087(10) -0.004(6)
C15A 0.044(13) 0.047(4) 0.09(2) 0.011(9) -0.017(14) -0.019(5)
C15B 0.067(11) 0.048(4) 0.080(16) 0.011(9) -0.037(11) -0.022(5)
C15C 0.115(10) 0.042(4) 0.132(17) 0.006(7) -0.082(9) -0.023(5)
C16D 0.128(11) 0.054(6) 0.198(19) 0.033(9) -0.108(11) -0.039(6)
C16E 0.183(14) 0.053(6) 0.21(2) 0.018(10) -0.109(12) -0.050(8)
C16F 0.201(14) 0.051(7) 0.155(17) -0.004(9) -0.114(12) -0.025(7)
C16G 0.171(13) 0.053(6) 0.127(13) -0.023(7) -0.104(12) -0.006(7)
C16H 0.121(11) 0.050(5) 0.124(12) -0.004(7) -0.087(10) -0.004(6)
C165 0.039(4) 0.048(4) 0.056(4) -0.004(3) 0.000(3) -0.010(3)
C166 0.061(4) 0.048(4) 0.071(5) 0.012(4) 0.013(4) 0.003(3)
C167 0.078(5) 0.059(5) 0.110(7) 0.013(5) 0.037(5) 0.018(5)
C168 0.159(11) 0.078(8) 0.149(10) -0.033(7) 0.058(8) 0.005(8)
C169 0.214(16) 0.146(15) 0.233(18) -0.058(14) 0.123(13) 0.031(13)
C170 0.181(12) 0.179(18) 0.240(19) -0.002(13) 0.131(13) 0.077(14)
C171 0.089(8) 0.158(14) 0.220(16) 0.052(11) 0.072(9) 0.053(9)
C172 0.066(5) 0.111(9) 0.138(9) 0.031(7) 0.036(5) 0.013(6)
C173 0.324(18) 0.254(19) 0.228(17) -0.014(14) -0.023(15) -0.002(15)
C174 0.250(13) 0.232(14) 0.228(14) -0.020(9) -0.010(9) -0.051(9)
C175 0.305(18) 0.34(2) 0.33(2) -0.050(17) 0.017(16) -0.107(16)
Cl1 0.0319(7) 0.0296(7) 0.0328(7) 0.0029(5) 0.0014(6) -0.0077(6)
Cl2 0.0326(8) 0.0375(8) 0.0671(11) 0.0056(7) -0.0054(7) -0.0093(6)
Cu1 0.0426(5) 0.0363(4) 0.0592(5) 0.0116(4) -0.0029(4) -0.0091(4)
Cu2 0.0510(5) 0.0357(4) 0.0469(5) -0.0011(3) -0.0001(4) -0.0045(4)
Cu3 0.0480(5) 0.0366(4) 0.0536(5) 0.0032(4) -0.0020(4) -0.0030(4)
Cu4 0.0337(4) 0.0527(5) 0.0355(4) 0.0114(3) -0.0018(3) -0.0116(3)
Cu5 0.0346(4) 0.0413(4) 0.0337(4) -0.0002(3) -0.0012(3) -0.0055(3)
Cu6 0.0412(5) 0.0366(4) 0.0681(6) 0.0007(4) 0.0078(4) -0.0077(4)
Cu7 0.0379(4) 0.0454(4) 0.0441(5) 0.0067(4) 0.0012(3) -0.0093(4)
Cu8 0.0499(5) 0.0428(5) 0.0461(5) -0.0011(4) -0.0006(4) -0.0005(4)
Cu9 0.0399(4) 0.0369(4) 0.0413(4) 0.0107(3) 0.0027(3) -0.0070(3)
Cu10 0.0299(4) 0.0404(4) 0.0336(4) -0.0005(3) 0.0038(3) -0.0115(3)
Cu11 0.0334(4) 0.0494(5) 0.0447(5) -0.0031(4) 0.0019(3) -0.0148(3)
Cu12 0.0397(4) 0.0357(4) 0.0445(4) 0.0014(3) 0.0070(3) -0.0111(3)
Cu13 0.0463(5) 0.0615(6) 0.0875(8) -0.0165(5) -0.0085(5) -0.0065(5)
Cu14 0.0493(5) 0.0486(5) 0.0938(8) 0.0116(5) -0.0046(5) -0.0125(4)
Cu15 0.0355(5) 0.0766(6) 0.0469(5) -0.0111(4) 0.0039(4) -0.0062(4)
Cu16 0.0695(7) 0.0654(7) 0.1309(11) -0.0033(7) -0.0471(8) -0.0116(6)
Cu17 0.0436(5) 0.0457(5) 0.1015(8) 0.0139(5) -0.0177(5) -0.0111(4)
Cu18 0.0350(4) 0.0526(5) 0.0690(6) 0.0308(4) -0.0025(4) -0.0105(4)
Cu19 0.0335(4) 0.0611(5) 0.0512(5) 0.0228(4) 0.0013(4) -0.0110(4)
Cu20 0.0407(4) 0.0434(4) 0.0377(4) -0.0032(3) 0.0009(3) -0.0068(3)
Cu21 0.0748(7) 0.0483(5) 0.0720(7) -0.0042(5) -0.0245(5) -0.0079(5)
Cu22 0.0376(5) 0.0475(5) 0.1127(9) 0.0023(5) -0.0157(5) -0.0109(4)
Cu23 0.0332(4) 0.0533(5) 0.0640(6) 0.0227(4) -0.0005(4) -0.0129(4)
Cu24 0.0438(5) 0.0353(4) 0.0579(5) -0.0014(4) 0.0001(4) -0.0112(4)
F1 0.122(5) 0.097(4) 0.073(3) 0.021(3) 0.029(3) -0.044(4)
F2 0.209(8) 0.218(8) 0.071(4) 0.042(4) -0.006(4) -0.148(7)
F3 0.131(6) 0.165(8) 0.244(10) 0.035(7) -0.065(6) -0.059(6)
F4 0.489(17) 0.158(7) 0.162(7) -0.073(6) 0.208(9) -0.216(10)
F5 0.315(12) 0.091(5) 0.164(7) 0.031(4) 0.138(8) -0.056(6)
F6 0.117(6) 0.266(14) 0.403(16) 0.152(13) 0.060(8) 0.027(7)
F7 0.377(15) 0.378(15) 0.307(10) 0.071(11) 0.136(10) -0.152(13)
F8 0.380(11) 0.255(11) 0.180(9) 0.013(8) 0.173(9) -0.121(10)
F9 0.377(13) 0.253(11) 0.241(9) 0.002(8) 0.181(9) -0.106(10)
F10 0.364(11) 0.285(13) 0.250(11) 0.011(10) 0.188(10) -0.116(10)
F11 0.389(16) 0.242(10) 0.290(12) -0.092(9) 0.155(12) -0.089(10)
F12 0.362(15) 0.191(9) 0.382(15) -0.049(10) 0.139(13) -0.032(10)
N1 0.054(3) 0.060(3) 0.030(3) 0.006(2) -0.001(2) -0.025(3)
N2 0.045(3) 0.043(3) 0.049(3) 0.021(2) -0.001(2) -0.010(2)
N3 0.073(4) 0.051(3) 0.049(4) 0.002(3) -0.012(3) 0.018(3)
N4 0.030(2) 0.048(3) 0.034(3) -0.004(2) 0.004(2) -0.012(2)
N5 0.059(4) 0.054(3) 0.079(4) -0.017(3) -0.019(3) -0.015(3)
N6 0.030(3) 0.041(3) 0.032(3) 0.005(2) 0.004(2) -0.007(2)
N7 0.165(7) 0.128(7) 0.137(7) 0.005(5) -0.062(6) -0.065(6)
N8 0.061(4) 0.069(4) 0.035(3) 0.000(3) 0.006(3) 0.001(3)
N9 0.042(3) 0.051(3) 0.046(3) 0.013(3) 0.010(2) 0.007(2)
N10 0.046(3) 0.040(3) 0.050(3) 0.004(2) 0.007(2) -0.011(2)
N11 0.033(3) 0.046(3) 0.040(3) 0.003(2) -0.001(2) -0.015(2)
N12 0.070(4) 0.027(3) 0.100(5) -0.006(3) -0.020(4) 0.001(3)
O1 0.345(19) 0.36(2) 0.313(18) -0.017(15) 0.026(15) -0.075(16)
P1 0.119(2) 0.0807(18) 0.091(2) 0.0288(15) 0.0461(18) -0.0244(17)
P2 0.440(8) 0.187(5) 0.240(5) -0.016(4) 0.262(5) -0.119(5)
S1 0.0432(9) 0.0381(8) 0.0324(8) 0.0035(6) -0.0008(7) -0.0108(7)
S2 0.0359(8) 0.0405(8) 0.0382(8) 0.0002(7) -0.0042(7) -0.0087(7)
S3 0.0438(9) 0.0338(8) 0.0398(9) 0.0094(6) 0.0079(7) -0.0064(7)
S4 0.0541(10) 0.0297(8) 0.0537(10) 0.0098(7) 0.0012(8) -0.0050(7)
S5 0.0354(9) 0.0540(11) 0.0710(13) -0.0179(9) -0.0015(8) -0.0037(8)
S6 0.0635(12) 0.0318(8) 0.0535(11) 0.0028(7) -0.0085(9) -0.0010(8)
S7 0.0314(8) 0.0420(8) 0.0383(8) 0.0006(7) 0.0008(6) -0.0120(6)
S8 0.0307(8) 0.0500(9) 0.0326(8) -0.0031(7) 0.0029(6) -0.0153(7)
S9 0.0481(10) 0.0367(8) 0.0550(10) -0.0070(7) 0.0020(8) -0.0145(7)
S10 0.0345(8) 0.0462(9) 0.0421(9) -0.0040(7) -0.0015(7) -0.0143(7)
S11 0.0360(8) 0.0357(8) 0.0330(8) 0.0072(6) 0.0047(6) -0.0063(6)
S12 0.0301(7) 0.0387(8) 0.0320(8) 0.0038(6) 0.0010(6) -0.0101(6)
S13 0.0511(12) 0.0600(13) 0.125(2) 0.0244(13) -0.0342(13) -0.0226(10)
S14 0.0764(16) 0.0625(14) 0.126(2) -0.0232(14) -0.0456(16) -0.0069(12)
S15 0.0299(8) 0.0582(11) 0.0715(13) 0.0304(9) -0.0010(8) -0.0065(8)
S16 0.0387(9) 0.0385(8) 0.0425(9) 0.0074(7) 0.0058(7) -0.0051(7)
S17 0.0299(9) 0.0647(12) 0.0923(15) 0.0432(11) -0.0015(9) -0.0118(8)
S18 0.0352(10) 0.0665(13) 0.0997(17) 0.0500(12) -0.0088(10) -0.0152(9)
S19 0.0777(15) 0.0477(11) 0.1066(19) -0.0214(11) -0.0388(14) -0.0002(10)
S20 0.0397(10) 0.0356(9) 0.0941(15) 0.0070(9) -0.0165(10) -0.0059(7)
S21 0.0357(8) 0.0347(8) 0.0331(8) 0.0018(6) 0.0040(6) -0.0094(6)
S22 0.0344(8) 0.0373(8) 0.0462(9) 0.0100(7) -0.0006(7) -0.0088(7)
S23 0.0529(11) 0.0644(12) 0.0498(11) -0.0161(9) -0.0039(9) -0.0033(9)
S24 0.0396(9) 0.0521(10) 0.0329(8) -0.0020(7) 0.0061(7) -0.0091(7)

loop_
_atom_type_symbol
_atom_type_description
_atom_type_scat_dispersion_real
_atom_type_scat_dispersion_imag
_atom_type_scat_source
C C 0.0033 0.0016 'International Tables Vol C Tables 4.2.6.8 and 6.1.1.4'
H H 0.0000 0.0000 'International Tables Vol C Tables 4.2.6.8 and 6.1.1.4'
N N 0.0061 0.0033 'International Tables Vol C Tables 4.2.6.8 and 6.1.1.4'
S S 0.1246 0.1234 'International Tables Vol C Tables 4.2.6.8 and 6.1.1.4'
Cu Cu 0.3201 1.2651 'International Tables Vol C Tables 4.2.6.8 and 6.1.1.4'
P P 0.1023 0.0942 'International Tables Vol C Tables 4.2.6.8 and 6.1.1.4'
F F 0.0171 0.0103 'International Tables Vol C Tables 4.2.6.8 and 6.1.1.4'
Cl Cl 0.1484 0.1585 'International Tables Vol C Tables 4.2.6.8 and 6.1.1.4'
O O 0.0106 0.0060 'International Tables Vol C Tables 4.2.6.8 and 6.1.1.4'

loop_
_geom_angle_atom_site_label_1
_geom_angle_atom_site_label_2
_geom_angle_atom_site_label_3
_geom_angle
N1 C1 S2 118.2(5)
N1 C1 S1 117.6(5)
S2 C1 S1 124.2(4)
N1 C2 C3 111.9(6)
C4 C3 C2 111.5(7)
C3 C4 C5 113.5(8)
N1 C6 C7 111.3(7)
C6 C7 C8 107.4(9)
C9 C8 C7 108.1(12)
N2 C10 S4 118.8(5)
N2 C10 S3 118.2(5)
S4 C10 S3 123.0(4)
C12 C11 N2 119.0(13)
N2 C11 C12B 105.5(9)
C11 C12 C13 116.3(17)
C12 C13 C14 114.0(17)
C13B C12B C11 108.9(12)
C12B C13B C14B 113.7(15)
N2 C15 C16 111.6(6)
C15 C16 C17 111.3(6)
C16 C17 C18 111.3(7)
N3 C19 S6 118.8(6)
N3 C19 S5 118.8(6)
S6 C19 S5 122.3(4)
N3 C20 C21 111.7(7)
C20 C21 C22 111.4(8)
C23 C22 C21 111.5(12)
N3 C24 C25B 118(3)
N3 C24 C25 122(3)
C24 C25 C26 122(2)
C27 C26 C25 96.1(13)
C24 C25B C26B 105(2)
C27B C26B C25B 127(3)
N4 C28 S8 119.8(5)
N4 C28 S7 117.1(4)
S8 C28 S7 123.1(4)
N4 C29 C30 113.8(6)
C31 C30 C29 115.7(7)
C30 C31 C32 117.4(12)
N4 C33 C34 111.8(6)
C33 C34 C35 110.0(7)
C34 C35 C36 109.9(9)
N5 C37 S10 118.0(5)
N5 C37 S9 117.5(5)
S10 C37 S9 124.5(4)
N5 C38 C39 113.5(10)
C38 C39 C40 112.3(12)
C41 C40 C39 124.0(17)
N5 C42 C43 107.5(10)
C44 C43 C42 114.7(13)
C43 C44 C45 106.8(13)
N6 C46 S11 117.4(5)
N6 C46 S12 119.5(4)
S11 C46 S12 123.1(3)
N6 C47 C48 113.2(5)
C47 C48 C49 113.1(6)
C50 C49 C48 113.4(7)
N6 C51 C52 111.7(5)
C51 C52 C53 112.4(7)
C54 C53 C52 111.8(10)
C56 C55 Cu3 149.6(7)
C56 C55 Cu2 131.3(6)
Cu3 C55 Cu2 78.8(3)
C56 C55 Cu1 93.4(5)
Cu3 C55 Cu1 88.9(3)
Cu2 C55 Cu1 92.7(3)
C55 C56 C57 176.9(8)
C55 C56 Cu1 56.9(4)
C57 C56 Cu1 124.0(5)
C62 C57 C58 117.8(8)
C62 C57 C56 121.3(8)
C58 C57 C56 120.8(8)
C59 C58 C57 121.5(10)
C58 C59 C60 118.5(10)
C61 C60 C59 120.0(10)
C60 C61 C62 122.1(12)
C61 C62 C57 120.1(10)
C64 C63 Cu6 150.4(6)
C64 C63 Cu7 118.8(6)
Cu6 C63 Cu7 86.7(3)
C64 C63 Cu11 112.6(6)
Cu6 C63 Cu11 83.2(3)
Cu7 C63 Cu11 83.4(3)
C63 C64 C65B 179.3(13)
C63 C64 C65 173.4(12)
C66 C65 C70 120.0
C66 C65 C64 116.5(12)
C70 C65 C64 123.5(12)
C67 C66 C65 120.0
C66 C67 C68 120.0
C67 C68 C69 120.0
C70 C69 C68 120.0
C69 C70 C65 120.0
C66B C65B C70B 120.0
C66B C65B C64 122.0(12)
C70B C65B C64 118.0(12)
C67B C66B C65B 120.0
C66B C67B C68B 120.0
C67B C68B C69B 120.0
C70B C69B C68B 120.0
C69B C70B C65B 120.0
C72 C71 Cu9 153.8(7)
C72 C71 Cu8 103.8(5)
Cu9 C71 Cu8 87.2(3)
C72 C71 Cu12 123.6(6)
Cu9 C71 Cu12 79.9(2)
Cu8 C71 Cu12 87.5(3)
C71 C72 C73 176.1(9)
C78 C73 C74 117.0(9)
C78 C73 C72 120.6(9)
C74 C73 C72 122.4(8)
C75 C74 C73 120.7(10)
C76 C75 C74 122.5(12)
C75 C76 C77 118.8(12)
C76 C77 C78 118.4(12)
C73 C78 C77 122.5(12)
C80 C79 Cu10 145.7(5)
C80 C79 Cu5 122.4(5)
Cu10 C79 Cu5 84.4(2)
C80 C79 Cu4 116.2(5)
Cu10 C79 Cu4 86.9(2)
Cu5 C79 Cu4 80.4(2)
C79 C80 C81 175.0(7)
C86 C81 C82 119.5(7)
C86 C81 C80 122.4(7)
C82 C81 C80 118.1(6)
C81 C82 C83 119.5(8)
C84 C83 C82 120.5(9)
C83 C84 C85 121.2(8)
C84 C85 C86 120.8(9)
C81 C86 C85 118.6(9)
N7 C87 S14 116.3(11)
N7 C87 S13 116.5(11)
S14 C87 S13 126.9(5)
N7 C88 C89 115.7(13)
C88 C89 C90 112.9(15)
C91 C90 C89 115.8(19)
N7 C92 C93 105.1(12)
C94 C93 C92 126(2)
C95 C94 C93 106.5(9)
N8 C96 S24 117.9(6)
N8 C96 S23 119.2(5)
S24 C96 S23 122.9(4)
N8 C97 C98 114.1(14)
N8 C97 C98B 106.8(11)
C99 C98 C97 104.5(15)
C98 C99 C100 92.1(18)
C99B C98B C97 118.0(16)
C98B C99B C10B 116.4(17)
N8 C101 C102 112.7(7)
C103 C102 C101 111.4(8)
C104 C103 C102 113.6(11)
N9 C105 S15 118.1(5)
N9 C105 S16 118.2(5)
S15 C105 S16 123.7(4)
N9 C106 C107 113.0(6)
C106 C107 C108 114.4(7)
C109 C108 C107 109.1(10)
N9 C110 C111 106.1(11)
N9 C110 C11A 117.6(13)
C112 C111 C110 106.1(18)
C113 C112 C111 133(3)
C110 C11A C11B 118.0(18)
C11C C11B C11A 103(2)
N10 C114 S17 118.1(5)
N10 C114 S18 118.1(5)
S17 C114 S18 123.7(4)
C116 C115 N10 114.5(7)
C115 C116 C117 109.9(16)
C115 C116 C11G 106.0(16)
C118 C117 C116 112(2)
C11H C11G C116 111(2)
N10 C119 C120 112.1(6)
C119 C120 C121 111.4(8)
C120 C121 C122 111.9(10)
N11 C123 S21 118.1(5)
N11 C123 S22 118.5(4)
S21 C123 S22 123.3(4)
N11 C124 C125 112.4(5)
C126 C125 C124 112.8(6)
C125 C126 C127 112.3(7)
N11 C128 C129 112.8(6)
C128 C129 C130 111.9(7)
C129 C130 C131 111.7(8)
N12 C132 S20 118.1(6)
N12 C132 S19 117.7(7)
S20 C132 S19 124.2(5)
N12 C133 C134 115.4(11)
C133 C134 C135 116.4(15)
C136 C135 C134 99.2(18)
N12 C137 C138 112.1(6)
C137 C138 C139 112.5(7)
C138 C139 C14A 118(2)
C138 C139 C140 106(2)
C142 C141 Cu13 146.0(7)
C142 C141 Cu14 133.2(7)
Cu13 C141 Cu14 79.4(3)
C142 C141 Cu15 97.8(7)
Cu13 C141 Cu15 90.5(3)
Cu14 C141 Cu15 89.8(3)
C141 C142 C14C 166.5(19)
C141 C142 C143 176.1(18)
C141 C142 Cu15 54.0(5)
C14C C142 Cu15 115.2(17)
C143 C142 Cu15 122.1(16)
C144 C143 C148 120.0
C144 C143 C142 120(2)
C148 C143 C142 119(2)
C145 C144 C143 120.0
C144 C145 C146 120.0
C147 C146 C145 120.0
C146 C147 C148 120.0
C147 C148 C143 120.0
C14D C14C C14H 120.0
C14D C14C C142 108(2)
C14H C14C C142 132(2)
C14E C14D C14C 120.0
C14D C14E C14F 120.0
C14G C14F C14E 120.0
C14F C14G C14H 120.0
C14G C14H C14C 120.0
C150 C149 Cu23 146.3(6)
C150 C149 Cu19 118.6(6)
Cu23 C149 Cu19 87.8(3)
C150 C149 Cu18 118.7(6)
Cu23 C149 Cu18 84.0(3)
Cu19 C149 Cu18 80.6(3)
C149 C150 C151 173.5(8)
C152 C151 C156 119.3(8)
C152 C151 C150 122.2(7)
C156 C151 C150 118.5(8)
C151 C152 C153 118.8(9)
C154 C153 C152 121.5(10)
C155 C154 C153 119.7(10)
C154 C155 C156 121.7(9)
C151 C156 C155 119.0(9)
C158 C157 Cu16 145(3)
C158 C157 Cu17 123(3)
Cu16 C157 Cu17 91.6(14)
C158 C157 Cu22 104(3)
Cu16 C157 Cu22 83.7(18)
Cu17 C157 Cu22 80.5(14)
C157 C158 C159 156(3)
C160 C159 C164 120.0
C160 C159 C158 120.1(15)
C164 C159 C158 119.9(15)
C161 C160 C159 120.0
C160 C161 C162 120.0
C163 C162 C161 120.0
C164 C163 C162 120.0
C163 C164 C159 120.0
C15B C15A Cu17 149(4)
C15B C15A Cu22 119(4)
Cu17 C15A Cu22 86.6(15)
C15B C15A Cu16 86.9(18)
Cu17 C15A Cu16 81.8(11)
Cu22 C15A Cu16 75.4(13)
C15A C15B C15C 160(3)
C16D C15C C16H 120.0
C16D C15C C15B 119.7(14)
C16H C15C C15B 120.2(14)
C15C C16D C16E 120.0
C16F C16E C16D 120.0
C16G C16F C16E 120.0
C16H C16G C16F 120.0
C16G C16H C15C 120.0
C166 C165 Cu20 146.7(7)
C166 C165 Cu24 134.1(6)
Cu20 C165 Cu24 78.2(3)
C166 C165 Cu21 97.9(6)
Cu20 C165 Cu21 86.3(3)
Cu24 C165 Cu21 93.1(3)
C165 C166 C167 174.5(9)
C165 C166 Cu21 54.3(5)
C167 C166 Cu21 130.4(6)
C168 C167 C172 120.0
C168 C167 C166 117.3(6)
C172 C167 C166 122.6(6)
C167 C168 C169 120.0
C168 C169 C170 120.0
C171 C170 C169 120.0
C172 C171 C170 120.0
C171 C172 C167 120.0
O1 C174 C175 139(2)
O1 C174 C173 116.2(16)
C175 C174 C173 104.9(12)
C55 Cu1 S3 122.2(2)
C55 Cu1 S1 117.5(2)
S3 Cu1 S1 117.05(7)
C55 Cu1 C56 29.7(3)
S3 Cu1 C56 117.88(18)
S1 Cu1 C56 103.73(18)
C55 Cu1 Cu3 43.9(2)
S3 Cu1 Cu3 94.68(5)
S1 Cu1 Cu3 144.92(6)
C56 Cu1 Cu3 70.70(18)
C55 Cu1 Cu4 130.9(2)
S3 Cu1 Cu4 99.51(5)
S1 Cu1 Cu4 48.76(4)
C56 Cu1 Cu4 142.03(18)
Cu3 Cu1 Cu4 114.86(4)
C55 Cu1 Cu2 42.9(2)
S3 Cu1 Cu2 144.73(6)
S1 Cu1 Cu2 93.88(5)
C56 Cu1 Cu2 65.64(18)
Cu3 Cu1 Cu2 51.68(3)
Cu4 Cu1 Cu2 88.09(3)
C55 Cu2 S5 131.7(2)
C55 Cu2 S2 114.1(2)
S5 Cu2 S2 108.68(8)
C55 Cu2 Cu3 49.5(2)
S5 Cu2 Cu3 99.00(6)
S2 Cu2 Cu3 149.18(6)
C55 Cu2 Cu1 44.37(19)
S5 Cu2 Cu1 157.53(6)
S2 Cu2 Cu1 88.70(5)
Cu3 Cu2 Cu1 61.31(3)
C55 Cu3 S6 129.5(2)
C55 Cu3 S4 119.8(2)
S6 Cu3 S4 104.65(8)
C55 Cu3 Cu2 51.7(2)
S6 Cu3 Cu2 94.53(6)
S4 Cu3 Cu2 156.33(6)
C55 Cu3 Cu1 47.3(2)
S6 Cu3 Cu1 158.45(6)
S4 Cu3 Cu1 91.16(5)
Cu2 Cu3 Cu1 67.02(3)
C79 Cu4 S1 120.27(18)
C79 Cu4 S11 118.66(17)
S1 Cu4 S11 109.30(7)
C79 Cu4 Cu5 49.66(17)
S1 Cu4 Cu5 96.92(5)
S11 Cu4 Cu5 152.23(6)
C79 Cu4 Cu10 45.33(17)
S1 Cu4 Cu10 156.69(6)
S11 Cu4 Cu10 93.81(5)
Cu5 Cu4 Cu10 59.77(3)
C79 Cu4 Cu1 143.83(17)
S1 Cu4 Cu1 49.51(5)
S11 Cu4 Cu1 95.59(5)
Cu5 Cu4 Cu1 94.58(3)
Cu10 Cu4 Cu1 127.21(4)
C79 Cu5 S2 120.84(17)
C79 Cu5 S7 118.30(17)
S2 Cu5 S7 109.64(6)
C79 Cu5 Cu4 49.94(17)
S2 Cu5 Cu4 93.48(5)
S7 Cu5 Cu4 155.75(5)
C79 Cu5 Cu10 46.64(17)
S2 Cu5 Cu10 155.68(6)
S7 Cu5 Cu10 93.95(5)
Cu4 Cu5 Cu10 62.41(3)
C63 Cu6 S7 126.1(2)
C63 Cu6 S5 120.9(2)
S7 Cu6 S5 107.73(7)
C63 Cu6 Cu11 49.4(2)
S7 Cu6 Cu11 94.85(5)
S5 Cu6 Cu11 152.51(7)
C63 Cu6 Cu7 47.5(2)
S7 Cu6 Cu7 152.06(6)
S5 Cu6 Cu7 94.15(6)
Cu11 Cu6 Cu7 59.96(3)
C63 Cu7 S9 121.0(2)
C63 Cu7 S6 119.1(2)
S9 Cu7 S6 110.51(8)
C63 Cu7 Cu11 48.40(19)
S9 Cu7 Cu11 96.71(6)
S6 Cu7 Cu11 150.71(6)
C63 Cu7 Cu6 45.8(2)
S9 Cu7 Cu6 155.04(6)
S6 Cu7 Cu6 93.50(6)
Cu11 Cu7 Cu6 58.46(3)
C63 Cu7 Cu8 141.7(2)
S9 Cu7 Cu8 48.39(5)
S6 Cu7 Cu8 96.48(6)
Cu11 Cu7 Cu8 93.59(3)
Cu6 Cu7 Cu8 124.38(4)
C71 Cu8 S4 121.0(2)
C71 Cu8 S9 118.9(2)
S4 Cu8 S9 114.53(7)
C71 Cu8 Cu9 45.0(2)
S4 Cu8 Cu9 93.51(5)
S9 Cu8 Cu9 149.91(6)
C71 Cu8 Cu12 46.26(18)
S4 Cu8 Cu12 146.14(6)
S9 Cu8 Cu12 95.41(6)
Cu9 Cu8 Cu12 54.73(3)
C71 Cu8 Cu7 135.40(19)
S4 Cu8 Cu7 98.67(6)
S9 Cu8 Cu7 48.19(5)
Cu9 Cu8 Cu7 119.90(4)
Cu12 Cu8 Cu7 89.53(3)
C71 Cu9 S11 129.2(2)
C71 Cu9 S3 121.3(2)
S11 Cu9 S3 103.79(7)
C71 Cu9 Cu12 51.7(2)
S11 Cu9 Cu12 95.06(5)
S3 Cu9 Cu12 155.47(6)
C71 Cu9 Cu8 47.8(2)
S11 Cu9 Cu8 155.71(5)
S3 Cu9 Cu8 93.66(5)
Cu12 Cu9 Cu8 64.08(3)
C79 Cu10 S8 122.39(18)
C79 Cu10 S12 119.29(18)
S8 Cu10 S12 111.82(6)
C79 Cu10 Cu5 48.91(17)
S8 Cu10 Cu5 94.73(5)
S12 Cu10 Cu5 149.83(5)
C79 Cu10 Cu4 47.75(17)
S8 Cu10 Cu4 151.14(5)
S12 Cu10 Cu4 93.24(5)
Cu5 Cu10 Cu4 57.82(3)
C63 Cu11 S8 122.9(2)
C63 Cu11 S10 120.6(2)
S8 Cu11 S10 109.31(7)
C63 Cu11 Cu6 47.4(2)
S8 Cu11 Cu6 95.00(5)
S10 Cu11 Cu6 153.19(6)
C63 Cu11 Cu7 48.2(2)
S8 Cu11 Cu7 154.97(6)
S10 Cu11 Cu7 92.42(5)
Cu6 Cu11 Cu7 61.57(3)
C71 Cu12 S12 126.3(2)
C71 Cu12 S10 115.4(2)
S12 Cu12 S10 110.25(6)
C71 Cu12 Cu9 48.4(2)
S12 Cu12 Cu9 97.02(5)
S10 Cu12 Cu9 151.27(6)
C71 Cu12 Cu8 46.23(19)
S12 Cu12 Cu8 156.65(5)
S10 Cu12 Cu8 90.39(5)
Cu9 Cu12 Cu8 61.19(3)
C141 Cu13 S14 128.5(2)
C141 Cu13 S23 118.8(3)
S14 Cu13 S23 106.83(10)
C141 Cu13 Cu14 50.9(2)
S14 Cu13 Cu14 94.53(10)
S23 Cu13 Cu14 154.66(7)
C141 Cu13 Cu15 46.1(2)
S14 Cu13 Cu15 155.92(10)
S23 Cu13 Cu15 92.26(6)
Cu14 Cu13 Cu15 63.88(4)
C141 Cu14 S13 129.6(2)
C141 Cu14 S15 116.5(2)
S13 Cu14 S15 106.81(10)
C141 Cu14 Cu13 49.7(2)
S13 Cu14 Cu13 98.74(9)
S15 Cu14 Cu13 151.63(7)
C141 Cu14 Cu15 46.0(2)
S13 Cu14 Cu15 160.38(8)
S15 Cu14 Cu15 89.06(6)
Cu13 Cu14 Cu15 63.60(4)
C141 Cu15 S24 121.0(2)
C141 Cu15 S16 121.4(2)
S24 Cu15 S16 115.54(7)
C141 Cu15 C142 28.3(3)
S24 Cu15 C142 117.6(2)
S16 Cu15 C142 109.4(2)
C141 Cu15 Cu13 43.4(2)
S24 Cu15 Cu13 92.34(6)
S16 Cu15 Cu13 146.81(6)
C142 Cu15 Cu13 68.5(2)
C141 Cu15 Cu14 44.2(2)
S24 Cu15 Cu14 142.35(6)
S16 Cu15 Cu14 95.38(6)
C142 Cu15 Cu14 66.2(2)
Cu13 Cu15 Cu14 52.52(4)
C141 Cu15 Cu19 132.3(2)
S24 Cu15 Cu19 96.89(5)
S16 Cu15 Cu19 47.89(5)
C142 Cu15 Cu19 145.5(2)
Cu13 Cu15 Cu19 114.56(4)
Cu14 Cu15 Cu19 88.08(4)
C157 Cu16 S19 121.8(15)
C157 Cu16 S14 117.4(18)
S19 Cu16 S14 109.13(13)
S19 Cu16 C15A 123.2(12)
S14 Cu16 C15A 120.3(14)
C157 Cu16 Cu22 53.3(16)
S19 Cu16 Cu22 96.39(8)
S14 Cu16 Cu22 151.69(10)
C15A Cu16 Cu22 47.6(13)
C157 Cu16 Cu17 47.5(12)
S19 Cu16 Cu17 156.02(9)
S14 Cu16 Cu17 93.79(9)
C15A Cu16 Cu17 43.2(10)
Cu22 Cu16 Cu17 59.75(5)
C157 Cu16 Cu21 146.1(17)
S19 Cu16 Cu21 48.40(7)
S14 Cu16 Cu21 94.62(9)
C15A Cu16 Cu21 140.9(13)
Cu22 Cu16 Cu21 93.30(4)
Cu17 Cu16 Cu21 124.87(5)
C15A Cu17 S17 115.7(10)
C157 Cu17 S17 130.4(10)
C15A Cu17 S13 126.9(14)
C157 Cu17 S13 115.8(13)
S17 Cu17 S13 110.02(10)
C15A Cu17 Cu22 48.3(16)
C157 Cu17 Cu22 51.3(15)
S17 Cu17 Cu22 94.94(6)
S13 Cu17 Cu22 149.52(9)
C15A Cu17 Cu16 55.0(9)
C157 Cu17 Cu16 40.9(8)
S17 Cu17 Cu16 151.18(7)
S13 Cu17 Cu16 93.88(9)
Cu22 Cu17 Cu16 57.84(4)
C15A Cu17 Cu18 133.4(16)
C157 Cu17 Cu18 137.5(15)
S17 Cu17 Cu18 47.39(6)
S13 Cu17 Cu18 97.35(7)
Cu22 Cu17 Cu18 86.64(4)
Cu16 Cu17 Cu18 115.57(4)
C149 Cu18 S17 119.3(2)
C149 Cu18 S15 121.9(2)
S17 Cu18 S15 108.69(8)
C149 Cu18 Cu19 49.69(18)
S17 Cu18 Cu19 156.84(6)
S15 Cu18 Cu19 93.06(6)
C149 Cu18 Cu23 46.7(2)
S17 Cu18 Cu23 94.56(6)
S15 Cu18 Cu23 155.48(6)
Cu19 Cu18 Cu23 62.93(3)
C149 Cu18 Cu17 138.9(2)
S17 Cu18 Cu17 47.88(7)
S15 Cu18 Cu17 97.35(7)
Cu19 Cu18 Cu17 123.16(5)
Cu23 Cu18 Cu17 92.47(4)
C149 Cu19 S16 121.1(2)
C149 Cu19 S21 117.6(2)
S16 Cu19 S21 109.72(7)
C149 Cu19 Cu18 49.7(2)
S16 Cu19 Cu18 97.33(5)
S21 Cu19 Cu18 151.50(6)
C149 Cu19 Cu23 44.9(2)
S16 Cu19 Cu23 156.50(6)
S21 Cu19 Cu23 93.52(5)
Cu18 Cu19 Cu23 59.18(3)
C149 Cu19 Cu15 143.9(2)
S16 Cu19 Cu15 48.31(5)
S21 Cu19 Cu15 96.65(5)
Cu18 Cu19 Cu15 94.69(4)
Cu23 Cu19 Cu15 127.59(5)
C165 Cu20 S21 129.4(2)
C165 Cu20 S24 120.1(2)
S21 Cu20 S24 103.40(6)
C165 Cu20 Cu24 51.5(2)
S21 Cu20 Cu24 94.57(5)
S24 Cu20 Cu24 158.56(6)
C165 Cu20 Cu21 48.1(2)
S21 Cu20 Cu21 159.11(6)
S24 Cu20 Cu21 91.90(5)
Cu24 Cu20 Cu21 67.97(3)
C165 Cu21 S23 122.7(2)
C165 Cu21 S19 115.4(2)
S23 Cu21 S19 117.32(9)
C165 Cu21 C166 27.8(3)
S23 Cu21 C166 116.24(19)
S19 Cu21 C166 103.69(19)
C165 Cu21 Cu20 45.58(19)
S23 Cu21 Cu20 95.45(6)
S19 Cu21 Cu20 144.57(9)
C166 Cu21 Cu20 70.08(19)
C165 Cu21 Cu24 42.8(2)
S23 Cu21 Cu24 146.42(7)
S19 Cu21 Cu24 93.18(8)
C166 Cu21 Cu24 64.88(19)
Cu20 Cu21 Cu24 52.01(3)
C165 Cu21 Cu16 131.1(2)
S23 Cu21 Cu16 101.19(7)
S19 Cu21 Cu16 47.65(8)
C166 Cu21 Cu16 141.63(18)
Cu20 Cu21 Cu16 116.28(5)
Cu24 Cu21 Cu16 88.85(4)
C15A Cu22 S20 126.6(11)
C157 Cu22 S20 117.5(11)
C15A Cu22 S18 109.6(8)
C157 Cu22 S18 123.9(9)
S20 Cu22 S18 108.98(9)
C15A Cu22 Cu16 57.0(8)
C157 Cu22 Cu16 43.0(8)
S20 Cu22 Cu16 94.11(8)
S18 Cu22 Cu16 156.30(7)
C15A Cu22 Cu17 45.1(11)
C157 Cu22 Cu17 48.2(11)
S20 Cu22 Cu17 156.18(9)
S18 Cu22 Cu17 94.12(6)
Cu16 Cu22 Cu17 62.42(4)
C15A Cu22 Cu23 135.0(11)
C157 Cu22 Cu23 141.0(11)
S20 Cu22 Cu23 98.29(6)
S18 Cu22 Cu23 47.98(6)
Cu16 Cu22 Cu23 124.99(5)
Cu17 Cu22 Cu23 92.83(4)
C149 Cu23 S18 124.6(2)
C149 Cu23 S22 118.9(2)
S18 Cu23 S22 110.71(7)
C149 Cu23 Cu18 49.3(2)
S18 Cu23 Cu18 95.01(6)
S22 Cu23 Cu18 150.24(6)
C149 Cu23 Cu19 47.29(19)
S18 Cu23 Cu19 150.88(7)
S22 Cu23 Cu19 93.57(5)
Cu18 Cu23 Cu19 57.89(3)
C149 Cu23 Cu22 136.8(2)
S18 Cu23 Cu22 48.07(8)
S22 Cu23 Cu22 98.45(6)
Cu18 Cu23 Cu22 87.52(4)
Cu19 Cu23 Cu22 114.44(4)
C165 Cu24 S22 132.3(2)
C165 Cu24 S20 113.8(2)
S22 Cu24 S20 109.03(8)
C165 Cu24 Cu20 50.3(2)
S22 Cu24 Cu20 99.07(5)
S20 Cu24 Cu20 147.67(7)
C165 Cu24 Cu21 44.1(2)
S22 Cu24 Cu21 156.19(6)
S20 Cu24 Cu21 88.87(7)
Cu20 Cu24 Cu21 60.02(3)
C1 N1 C6 123.6(6)
C1 N1 C2 122.9(6)
C6 N1 C2 113.5(5)
C10 N2 C11 123.5(6)
C10 N2 C15 122.6(6)
C11 N2 C15 113.9(6)
C19 N3 C20 122.1(8)
C19 N3 C24 123.2(7)
C20 N3 C24 114.6(7)
C28 N4 C29 123.7(5)
C28 N4 C33 122.6(5)
C29 N4 C33 113.7(5)
C37 N5 C38 122.1(7)
C37 N5 C42 123.0(7)
C38 N5 C42 114.9(7)
C46 N6 C47 122.8(5)
C46 N6 C51 123.2(5)
C47 N6 C51 114.1(5)
C87 N7 C92 128.1(15)
C87 N7 C88 120.6(14)
C92 N7 C88 111.1(13)
C96 N8 C101 123.7(6)
C96 N8 C97 122.1(8)
C101 N8 C97 114.2(7)
C105 N9 C106 123.1(6)
C105 N9 C110 122.4(6)
C106 N9 C110 114.5(6)
C114 N10 C119 122.9(6)
C114 N10 C115 122.4(6)
C119 N10 C115 114.7(6)
C123 N11 C128 122.9(5)
C123 N11 C124 121.3(5)
C128 N11 C124 115.7(5)
C132 N12 C133 122.9(8)
C132 N12 C137 122.7(8)
C133 N12 C137 114.4(7)
F4 P1 F3 100.1(8)
F4 P1 F2 169.4(8)
F3 P1 F2 90.5(6)
F4 P1 F1 90.1(4)
F3 P1 F1 92.6(5)
F2 P1 F1 90.1(4)
F4 P1 F5 90.1(4)
F3 P1 F5 86.2(6)
F2 P1 F5 89.8(5)
F1 P1 F5 178.7(6)
F4 P1 F6 85.0(8)
F3 P1 F6 174.7(9)
F2 P1 F6 84.4(8)
F1 P1 F6 86.0(6)
F5 P1 F6 95.3(7)
F10 P2 F7 92.8(10)
F10 P2 F8 171.5(9)
F7 P2 F8 87.6(7)
F10 P2 F11 95.3(10)
F7 P2 F11 83.5(11)
F8 P2 F11 93.2(9)
F10 P2 F12 87.5(9)
F7 P2 F12 101.2(12)
F8 P2 F12 84.1(9)
F11 P2 F12 174.4(14)
F10 P2 F9 87.8(7)
F7 P2 F9 167.7(11)
F8 P2 F9 93.6(8)
F11 P2 F9 84.2(10)
F12 P2 F9 91.0(10)
C1 S1 Cu4 109.3(2)
C1 S1 Cu1 100.2(2)
Cu4 S1 Cu1 81.73(6)
C1 S2 Cu5 111.0(2)
C1 S2 Cu2 104.7(2)
Cu5 S2 Cu2 85.75(6)
C10 S3 Cu1 106.2(2)
C10 S3 Cu9 105.4(2)
Cu1 S3 Cu9 90.22(6)
C10 S4 Cu8 106.1(2)
C10 S4 Cu3 108.7(2)
Cu8 S4 Cu3 90.10(7)
C19 S5 Cu2 107.5(3)
C19 S5 Cu6 97.6(2)
Cu2 S5 Cu6 89.50(7)
C19 S6 Cu3 111.3(2)
C19 S6 Cu7 98.9(2)
Cu3 S6 Cu7 89.14(7)
C28 S7 Cu6 109.4(2)
C28 S7 Cu5 102.4(2)
Cu6 S7 Cu5 85.67(6)
C28 S8 Cu11 109.5(2)
C28 S8 Cu10 100.7(2)
Cu11 S8 Cu10 85.91(6)
C37 S9 Cu7 105.1(2)
C37 S9 Cu8 104.7(2)
Cu7 S9 Cu8 83.42(7)
C37 S10 Cu11 107.2(2)
C37 S10 Cu12 108.3(2)
Cu11 S10 Cu12 87.81(6)
C46 S11 Cu9 112.3(2)
C46 S11 Cu4 95.02(19)
Cu9 S11 Cu4 88.21(6)
C46 S12 Cu12 110.3(2)
C46 S12 Cu10 95.86(19)
Cu12 S12 Cu10 84.75(6)
C87 S13 Cu14 106.7(4)
C87 S13 Cu17 95.7(3)
Cu14 S13 Cu17 88.37(9)
C87 S14 Cu13 109.5(4)
C87 S14 Cu16 96.3(4)
Cu13 S14 Cu16 88.94(9)
C105 S15 Cu18 111.5(2)
C105 S15 Cu14 103.5(2)
Cu18 S15 Cu14 87.67(7)
C105 S16 Cu19 109.1(2)
C105 S16 Cu15 98.0(2)
Cu19 S16 Cu15 83.80(6)
C114 S17 Cu18 108.7(2)
C114 S17 Cu17 102.0(3)
Cu18 S17 Cu17 84.74(8)
C114 S18 Cu23 106.7(2)
C114 S18 Cu22 105.1(3)
Cu23 S18 Cu22 83.96(8)
C132 S19 Cu16 109.4(3)
C132 S19 Cu21 99.4(2)
Cu16 S19 Cu21 83.95(8)
C132 S20 Cu22 111.5(3)
C132 S20 Cu24 102.7(3)
Cu22 S20 Cu24 87.74(7)
C123 S21 Cu20 111.2(2)
C123 S21 Cu19 98.1(2)
Cu20 S21 Cu19 87.43(6)
C123 S22 Cu24 107.8(2)
C123 S22 Cu23 97.4(2)
Cu24 S22 Cu23 87.77(7)
C96 S23 Cu21 106.5(2)
C96 S23 Cu13 105.9(2)
Cu21 S23 Cu13 87.94(9)
C96 S24 Cu15 105.3(2)
C96 S24 Cu20 109.3(2)
Cu15 S24 Cu20 92.18(7)

loop_
_geom_bond_atom_site_label_1
_geom_bond_atom_site_label_2
_geom_bond_distance
C1 N1 1.327(8)
C1 S2 1.734(7)
C1 S1 1.739(7)
C2 N1 1.493(9)
C2 C3 1.513(10)
C3 C4 1.509(11)
C4 C5 1.522(13)
C6 N1 1.469(9)
C6 C7 1.474(14)
C7 C8 1.569(14)
C8 C9 1.381(17)
C10 N2 1.329(8)
C10 S4 1.735(7)
C10 S3 1.744(6)
C11 C12 1.46(2)
C11 N2 1.481(9)
C11 C12B 1.541(10)
C12 C13 1.537(10)
C13 C14 1.541(10)
C12B C13B 1.527(10)
C13B C14B 1.537(7)
C15 N2 1.484(9)
C15 C16 1.513(7)
C16 C17 1.526(8)
C17 C18 1.532(8)
C19 N3 1.325(9)
C19 S6 1.729(8)
C19 S5 1.764(7)
C20 N3 1.456(11)
C20 C21 1.532(12)
C21 C22 1.541(14)
C22 C23 1.438(18)
C24 N3 1.491(12)
C24 C25B 1.536(10)
C24 C25 1.544(10)
C25 C26 1.550(10)
C26 C27 1.539(10)
C25B C26B 1.547(10)
C26B C27B 1.543(10)
C28 N4 1.330(8)
C28 S8 1.738(6)
C28 S7 1.742(6)
C29 N4 1.471(8)
C29 C30 1.492(11)
C30 C31 1.458(13)
C31 C32 1.492(18)
C33 N4 1.477(8)
C33 C34 1.518(10)
C34 C35 1.533(11)
C35 C36 1.540(15)
C37 N5 1.358(9)
C37 S10 1.734(7)
C37 S9 1.740(7)
C38 N5 1.447(11)
C38 C39 1.484(15)
C39 C40 1.502(17)
C40 C41 1.42(2)
C42 N5 1.479(11)
C42 C43 1.572(16)
C43 C44 1.385(16)
C44 C45 1.555(9)
C46 N6 1.323(8)
C46 S11 1.739(6)
C46 S12 1.744(6)
C47 N6 1.469(8)
C47 C48 1.510(9)
C48 C49 1.517(10)
C49 C50 1.509(12)
C51 N6 1.484(8)
C51 C52 1.509(10)
C52 C53 1.524(11)
C53 C54 1.515(16)
C55 C56 1.227(10)
C55 Cu3 1.959(8)
C55 Cu2 2.022(8)
C55 Cu1 2.077(7)
C56 C57 1.439(11)
C56 Cu1 2.475(7)
C57 C62 1.380(12)
C57 C58 1.404(12)
C58 C59 1.372(13)
C59 C60 1.395(16)
C60 C61 1.342(17)
C61 C62 1.368(13)
C63 C64 1.262(10)
C63 Cu6 1.978(7)
C63 Cu7 2.036(7)
C63 Cu11 2.042(7)
C64 C65B 1.435(14)
C64 C65 1.458(13)
C65 C66 1.3900
C65 C70 1.3900
C66 C67 1.3900
C67 C68 1.3900
C68 C69 1.3900
C69 C70 1.3900
C65B C66B 1.3900
C65B C70B 1.3900
C66B C67B 1.3900
C67B C68B 1.3900
C68B C69B 1.3900
C69B C70B 1.3900
C71 C72 1.214(10)
C71 Cu9 1.963(8)
C71 Cu8 2.057(7)
C71 Cu12 2.058(7)
C72 C73 1.419(11)
C73 C78 1.355(14)
C73 C74 1.387(13)
C74 C75 1.351(15)
C75 C76 1.348(17)
C76 C77 1.37(2)
C77 C78 1.404(16)
C79 C80 1.209(8)
C79 Cu10 1.981(6)
C79 Cu5 2.053(6)
C79 Cu4 2.062(6)
C80 C81 1.430(9)
C81 C86 1.387(10)
C81 C82 1.397(10)
C82 C83 1.405(11)
C83 C84 1.330(15)
C84 C85 1.360(15)
C85 C86 1.408(12)
C87 N7 1.450(8)
C87 S14 1.697(15)
C87 S13 1.734(15)
C88 N7 1.495(19)
C88 C89 1.549(9)
C89 C90 1.554(10)
C90 C91 1.544(10)
C92 N7 1.491(9)
C92 C93 1.575(10)
C93 C94 1.561(10)
C94 C95 1.533(10)
C96 N8 1.323(9)
C96 S24 1.737(7)
C96 S23 1.754(8)
C97 N8 1.479(10)
C97 C98 1.537(10)
C97 C98B 1.540(10)
C98 C99 1.511(10)
C99 C100 1.541(10)
C98B C99B 1.524(10)
C99B C10B 1.534(10)
C101 N8 1.449(11)
C101 C102 1.543(11)
C102 C103 1.500(14)
C103 C104 1.447(14)
C105 N9 1.339(8)
C105 S15 1.726(7)
C105 S16 1.742(7)
C106 N9 1.471(10)
C106 C107 1.489(11)
C107 C108 1.521(13)
C108 C109 1.458(17)
C110 N9 1.503(10)
C110 C111 1.542(10)
C110 C11A 1.545(10)
C111 C112 1.540(10)
C112 C113 1.540(10)
C11A C11B 1.550(10)
C11B C11C 1.525(10)
C114 N10 1.318(8)
C114 S17 1.734(7)
C114 S18 1.741(7)
C115 C116 1.501(13)
C115 N10 1.504(9)
C116 C117 1.552(10)
C116 C11G 1.554(10)
C117 C118 1.538(10)
C11G C11H 1.533(10)
C119 N10 1.477(9)
C119 C120 1.505(11)
C120 C121 1.515(12)
C121 C122 1.521(15)
C123 N11 1.324(8)
C123 S21 1.734(6)
C123 S22 1.744(6)
C124 N11 1.485(8)
C124 C125 1.526(9)
C125 C126 1.513(10)
C126 C127 1.526(10)
C128 N11 1.477(8)
C128 C129 1.499(10)
C129 C130 1.521(10)
C130 C131 1.548(13)
C132 N12 1.352(10)
C132 S20 1.712(10)
C132 S19 1.744(9)
C133 N12 1.466(13)
C133 C134 1.528(9)
C134 C135 1.562(10)
C135 C136 1.505(10)
C137 N12 1.476(10)
C137 C138 1.511(10)
C138 C139 1.527(8)
C139 C14A 1.545(10)
C139 C140 1.546(10)
C141 C142 1.213(11)
C141 Cu13 1.977(8)
C141 Cu14 2.011(9)
C141 Cu15 2.071(8)
C142 C14C 1.47(3)
C142 C143 1.58(3)
C142 Cu15 2.538(9)
C143 C144 1.3900
C143 C148 1.3900
C144 C145 1.3900
C145 C146 1.3900
C146 C147 1.3900
C147 C148 1.3900
C14C C14D 1.3900
C14C C14H 1.3900
C14D C14E 1.3900
C14E C14F 1.3900
C14F C14G 1.3900
C14G C14H 1.3900
C149 C150 1.218(11)
C149 Cu23 1.962(8)
C149 Cu19 2.043(7)
C149 Cu18 2.043(8)
C150 C151 1.423(12)
C151 C152 1.391(12)
C151 C156 1.400(10)
C152 C153 1.393(14)
C153 C154 1.370(15)
C154 C155 1.333(15)
C155 C156 1.401(12)
C157 C158 1.39(5)
C157 Cu16 1.81(3)
C157 Cu17 2.04(4)
C157 Cu22 2.13(5)
C158 C159 1.41(2)
C159 C160 1.3900
C159 C164 1.3900
C160 C161 1.3900
C161 C162 1.3900
C162 C163 1.3900
C163 C164 1.3900
C15A C15B 1.33(5)
C15A Cu17 1.91(4)
C15A Cu22 2.01(5)
C15A Cu16 2.29(3)
C15B C15C 1.46(3)
C15C C16D 1.3900
C15C C16H 1.3900
C16D C16E 1.3900
C16E C16F 1.3900
C16F C16G 1.3900
C16G C16H 1.3900
C165 C166 1.189(10)
C165 Cu20 1.987(7)
C165 Cu24 2.020(7)
C165 Cu21 2.072(7)
C166 C167 1.425(9)
C166 Cu21 2.527(9)
C167 C168 1.3900
C167 C172 1.3900
C168 C169 1.3900
C169 C170 1.3900
C170 C171 1.3900
C171 C172 1.3900
C173 C174 1.534(10)
C174 O1 1.211(10)
C174 C175 1.532(10)
Cu1 S3 2.2449(19)
Cu1 S1 2.2744(18)
Cu1 Cu3 2.8267(12)
Cu1 Cu4 2.9594(11)
Cu1 Cu2 2.9667(12)
Cu2 S5 2.258(2)
Cu2 S2 2.2762(18)
Cu2 Cu3 2.5281(12)
Cu3 S6 2.267(2)
Cu3 S4 2.285(2)
Cu4 S1 2.2488(17)
Cu4 S11 2.2924(17)
Cu4 Cu5 2.6561(11)
Cu4 Cu10 2.7812(11)
Cu5 S2 2.2651(17)
Cu5 S7 2.2809(17)
Cu5 Cu10 2.7115(10)
Cu6 S7 2.2440(18)
Cu6 S5 2.289(2)
Cu6 Cu11 2.6699(12)
Cu6 Cu7 2.7550(12)
Cu7 S9 2.2529(19)
Cu7 S6 2.2828(19)
Cu7 Cu11 2.7120(11)
Cu7 Cu8 3.0025(12)
Cu8 S4 2.2537(19)
Cu8 S9 2.2598(19)
Cu8 Cu9 2.7728(11)
Cu8 Cu12 2.8461(11)
Cu9 S11 2.2442(17)
Cu9 S3 2.2866(18)
Cu9 Cu12 2.5834(11)
Cu10 S8 2.2730(17)
Cu10 S12 2.2799(16)
Cu11 S8 2.2607(18)
Cu11 S10 2.2656(18)
Cu12 S12 2.2663(17)
Cu12 S10 2.2815(18)
Cu13 S14 2.273(3)
Cu13 S23 2.286(2)
Cu13 Cu14 2.5474(16)
Cu13 Cu15 2.8753(14)
Cu14 S13 2.248(2)
Cu14 S15 2.280(3)
Cu14 Cu15 2.8821(14)
Cu15 S24 2.2461(19)
Cu15 S16 2.2632(19)
Cu15 Cu19 3.0132(13)
Cu16 S19 2.255(3)
Cu16 S14 2.283(3)
Cu16 Cu22 2.6404(19)
Cu16 Cu17 2.7645(19)
Cu16 Cu21 3.0340(18)
Cu17 S17 2.275(3)
Cu17 S13 2.276(2)
Cu17 Cu22 2.6942(13)
Cu17 Cu18 3.0543(15)
Cu18 S17 2.257(2)
Cu18 S15 2.2629(18)
Cu18 Cu19 2.6427(12)
Cu18 Cu23 2.6792(12)
Cu19 S16 2.2487(17)
Cu19 S21 2.2832(17)
Cu19 Cu23 2.7780(11)
Cu20 S21 2.2603(17)
Cu20 S24 2.2772(18)
Cu20 Cu24 2.5263(11)
Cu20 Cu21 2.7764(13)
Cu21 S23 2.249(2)
Cu21 S19 2.282(2)
Cu21 Cu24 2.9712(14)
Cu22 S20 2.256(2)
Cu22 S18 2.263(3)
Cu22 Cu23 3.0246(15)
Cu23 S18 2.260(2)
Cu23 S22 2.2958(18)
Cu24 S22 2.2491(19)
Cu24 S20 2.2805(19)
F1 P1 1.578(6)
F2 P1 1.534(8)
F3 P1 1.496(9)
F4 P1 1.494(8)
F5 P1 1.595(8)
F6 P1 1.597(13)
F7 P2 1.560(9)
F8 P2 1.563(9)
F9 P2 1.581(9)
F10 P2 1.557(9)
F11 P2 1.576(9)
F12 P2 1.579(9)
